data_1561186
loop_
_publ_author_name
'Modder, Dieuwertje K.'
'Palumbo, Chad T.'
'Douair, Iskander'
'Scopelliti, Rosario'
'Maron, Laurent'
'Mazzanti, Marinella'

_publ_section_title
;
 Single metal four-electron reduction by U(ii) and masked
 &quot;U(ii)&quot; compounds.
;
_journal_issue 17
_journal_name_full 'Chemical science'
_journal_page_first 6153
_journal_page_last 6158
_journal_paper_doi 10.1039/d1sc00668a
_journal_volume 12
_journal_year 2021
_chemical_formula_moiety 'C72 H162 K N O24 Si6 U2, 1[C7H8]'
_chemical_formula_sum 'C72 H162 K N O24 Si6 U2'
_chemical_formula_weight 2109.72
_space_group_crystal_system monoclinic
_space_group_IT_number 14
_space_group_name_Hall '-P 2ybc'
_space_group_name_H-M_alt 'P 1 21/c 1'
_atom_sites_solution_hydrogens geom
_atom_sites_solution_primary dual
_atom_sites_solution_secondary difmap
_audit_block_doi 10.5517/ccdc.csd.cc216xgn
_audit_creation_method SHELXL-2018/3
_audit_update_record
;
2018-12-06 deposited with the CCDC.	2021-03-22 downloaded from the CCDC.
;
_cell_angle_alpha 90
_cell_angle_beta 104.632(8)
_cell_angle_gamma 90
_cell_formula_units_Z 4
_cell_length_a 14.210(3)
_cell_length_b 28.1537(19)
_cell_length_c 27.910(3)
_cell_measurement_reflns_used 440
_cell_measurement_temperature 100(2)
_cell_measurement_theta_max 22
_cell_measurement_theta_min 3
_cell_volume 10804(3)
_computing_cell_refinement 'Dirax/lsq (Duisenberg & Schreurs, 1989-2000)'
_computing_data_collection 'Collect (Bruker AXS BV, 1997-2004)'
_computing_data_reduction 'EvalCCD (Duisenberg & Schreurs, 1990-2000)'
_computing_molecular_graphics 'Mercury 3.10.3 (CCDC, 2018)'
_computing_publication_material 'CIFtab (Sheldrick, 2015)'
_computing_structure_refinement 'SHELXL-2018/3 (Sheldrick, 2018)'
_computing_structure_solution 'SHELXT 2018/2 (Sheldrick, 2018)'
_diffrn_ambient_temperature 100(2)
_diffrn_measured_fraction_theta_full 0.987
_diffrn_measured_fraction_theta_max 0.976
_diffrn_measurement_device_type 'Bruker APEX II CCD'
_diffrn_measurement_method 'phi and omega scans'
_diffrn_radiation_monochromator graphite
_diffrn_radiation_source 'sealed tube'
_diffrn_radiation_type 'Mo K\a'
_diffrn_radiation_wavelength 0.71073
_diffrn_reflns_av_R_equivalents 0.1089
_diffrn_reflns_av_unetI/netI 0.1051
_diffrn_reflns_Laue_measured_fraction_full 0.987
_diffrn_reflns_Laue_measured_fraction_max 0.976
_diffrn_reflns_limit_h_max 18
_diffrn_reflns_limit_h_min -18
_diffrn_reflns_limit_k_max 36
_diffrn_reflns_limit_k_min -36
_diffrn_reflns_limit_l_max 36
_diffrn_reflns_limit_l_min -36
_diffrn_reflns_number 115428
_diffrn_reflns_point_group_measured_fraction_full 0.987
_diffrn_reflns_point_group_measured_fraction_max 0.976
_diffrn_reflns_theta_full 25.242
_diffrn_reflns_theta_max 27.529
_diffrn_reflns_theta_min 1.045
_exptl_absorpt_coefficient_mu 3.156
_exptl_absorpt_correction_T_max 0.7456
_exptl_absorpt_correction_T_min 0.4666
_exptl_absorpt_correction_type multi-scan
_exptl_absorpt_process_details
;
SADABS-2008/1 (Bruker,2008) was used for absorption correction.
wR2(int) was 0.0995 before and 0.0710 after correction.
The Ratio of minimum to maximum transmission is 0.6258.
The \l/2 correction factor is 0.0015.
;
_exptl_crystal_colour orange
_exptl_crystal_density_diffrn 1.297
_exptl_crystal_description prism
_exptl_crystal_F_000 4320
_exptl_crystal_size_max 0.642
_exptl_crystal_size_mid 0.503
_exptl_crystal_size_min 0.419
_refine_diff_density_max 2.689
_refine_diff_density_min -2.107
_refine_diff_density_rms 0.239
_refine_ls_extinction_method none
_refine_ls_goodness_of_fit_ref 1.111
_refine_ls_hydrogen_treatment constr
_refine_ls_matrix_type full
_refine_ls_number_parameters 1040
_refine_ls_number_reflns 24309
_refine_ls_number_restraints 174
_refine_ls_restrained_S_all 1.109
_refine_ls_R_factor_all 0.1292
_refine_ls_R_factor_gt 0.0686
_refine_ls_shift/su_max 0.002
_refine_ls_shift/su_mean 0.000
_refine_ls_structure_factor_coef Fsqd
_refine_ls_weighting_details 'w=1/[\s^2^(Fo^2^)+226.9032P] where P=(Fo^2^+2Fc^2^)/3'
_refine_ls_weighting_scheme calc
_refine_ls_wR_factor_gt 0.1330
_refine_ls_wR_factor_ref 0.1623
_reflns_Friedel_coverage 0.000
_reflns_number_gt 15324
_reflns_number_total 24309
_reflns_threshold_expression 'I > 2\s(I)'
_cod_data_source_file d1sc00668a2.cif
_cod_data_source_block lc584
_cod_depositor_comments 'Adding full bibliography for 1561186--1561191.cif.'
_cod_original_cell_volume 10803(2)
_cod_original_sg_symbol_H-M 'P 21/c'
_cod_database_code 1561186
_shelx_shelxl_version_number 2018/3
_shelx_space_group_comment
;
The symmetry employed for this shelxl refinement is uniquely defined
by the following loop, which should always be used as a source of
symmetry information in preference to the above space-group names.
They are only intended as comments.
;
_shelx_estimated_absorpt_t_min 0.236
_shelx_estimated_absorpt_t_max 0.351

loop_
_space_group_symop_operation_xyz
'x, y, z'
'-x, y+1/2, -z+1/2'
'-x, -y, -z'
'x, -y-1/2, z-1/2'

loop_
_atom_site_label
_atom_site_type_symbol
_atom_site_fract_x
_atom_site_fract_y
_atom_site_fract_z
_atom_site_U_iso_or_equiv
_atom_site_adp_type
_atom_site_occupancy
_atom_site_site_symmetry_order
_atom_site_calc_flag
_atom_site_refinement_flags_posn
_atom_site_refinement_flags_adp
_atom_site_refinement_flags_occupancy
_atom_site_disorder_assembly
_atom_site_disorder_group
U1 U 0.30184(3) 0.30245(2) 0.64000(2) 0.01382(9) Uani 1 1 d . . . . .
U2 U 0.20992(3) 0.16719(2) 0.59014(2) 0.01286(8) Uani 1 1 d . . . . .
K1 K 0.35196(15) 0.18213(7) 0.71616(7) 0.0163(4) Uani 1 1 d . . . . .
Si1 Si 0.4453(2) 0.31160(9) 0.74949(10) 0.0186(6) Uani 1 1 d . . . . .
Si2 Si 0.3968(2) 0.39425(10) 0.56764(10) 0.0210(6) Uani 1 1 d . . . . .
Si3 Si 0.0644(2) 0.34328(11) 0.65853(11) 0.0251(7) Uani 1 1 d . . . . .
Si4 Si 0.0651(2) 0.13856(10) 0.48674(9) 0.0172(6) Uani 1 1 d . . . . .
Si5 Si 0.1430(2) 0.11507(10) 0.70222(10) 0.0187(6) Uani 1 1 d . . . . .
Si6 Si 0.4564(2) 0.10831(10) 0.63124(10) 0.0173(6) Uani 1 1 d . . . . .
O1 O 0.4062(5) 0.2701(2) 0.7100(2) 0.0185(14) Uani 1 1 d . . . . .
O2 O 0.5616(5) 0.3222(3) 0.7626(3) 0.0273(17) Uani 1 1 d . . . . .
O3 O 0.4172(5) 0.3058(3) 0.8020(2) 0.0287(17) Uani 1 1 d . . . . .
O4 O 0.3779(5) 0.3565(2) 0.7189(2) 0.0229(16) Uani 1 1 d . . . . .
O21 O 0.3689(5) 0.3460(2) 0.5914(2) 0.0198(15) Uani 1 1 d . . . . .
O22 O 0.4293(5) 0.3864(3) 0.5164(3) 0.0256(16) Uani 1 1 d . . . . .
O23 O 0.3058(5) 0.4319(3) 0.5529(3) 0.0257(16) Uani 1 1 d . . . . .
O24 O 0.4793(5) 0.4218(2) 0.6100(2) 0.0231(16) Uani 1 1 d . . . . .
O41 O 0.1570(5) 0.3294(2) 0.6396(3) 0.0267(17) Uani 1 1 d . . . . .
O42 O 0.0470(7) 0.3992(3) 0.6491(4) 0.050(3) Uani 1 1 d . . . . .
O43 O -0.0276(6) 0.3114(4) 0.6365(4) 0.063(3) Uani 1 1 d . . . . .
O44 O 0.0900(7) 0.3378(3) 0.7189(3) 0.043(2) Uani 1 1 d . . . . .
O61 O 0.1080(5) 0.1157(2) 0.5404(2) 0.0175(15) Uani 1 1 d . . . . .
O62 O 0.1334(4) 0.1878(2) 0.4943(2) 0.0140(13) Uani 1 1 d . . . . .
O63 O -0.0461(5) 0.1575(2) 0.4742(2) 0.0197(15) Uani 1 1 d . . . . .
O64 O 0.0751(5) 0.1065(2) 0.4399(2) 0.0248(16) Uani 1 1 d . . . . .
O81 O 0.1769(5) 0.1445(2) 0.6605(2) 0.0192(15) Uani 1 1 d . . . . .
O82 O 0.0362(5) 0.1323(3) 0.7081(3) 0.0267(17) Uani 1 1 d . . . . .
O83 O 0.1329(5) 0.0590(3) 0.6938(3) 0.0288(17) Uani 1 1 d . . . . .
O84 O 0.2191(5) 0.1303(2) 0.7552(2) 0.0200(15) Uani 1 1 d . . . . .
O101 O 0.3485(5) 0.1288(2) 0.6085(2) 0.0190(15) Uani 1 1 d . . . . .
O102 O 0.4664(5) 0.0509(2) 0.6316(2) 0.0225(16) Uani 1 1 d . . . . .
O103 O 0.4863(5) 0.1244(2) 0.6900(2) 0.0170(14) Uani 1 1 d . . . . .
O104 O 0.5337(5) 0.1277(2) 0.6014(3) 0.0218(16) Uani 1 1 d . . . . .
N1 N 0.2640(7) 0.2351(3) 0.6111(3) 0.0236(19) Uani 1 1 d . . . . .
C1 C 0.6358(7) 0.3179(4) 0.7367(4) 0.024(2) Uani 1 1 d . . . . .
C2 C 0.5963(8) 0.3287(4) 0.6819(3) 0.025(2) Uani 1 1 d . . . . .
H2A H 0.562625 0.359350 0.678003 0.038 Uiso 1 1 calc R U . . .
H2B H 0.550563 0.303674 0.666536 0.038 Uiso 1 1 calc R U . . .
H2C H 0.650159 0.329899 0.665900 0.038 Uiso 1 1 calc R U . . .
C3 C 0.6742(9) 0.2684(5) 0.7431(5) 0.045(3) Uani 1 1 d . . . . .
H3A H 0.622058 0.246081 0.728195 0.067 Uiso 1 1 calc R U . . .
H3B H 0.698521 0.261364 0.778419 0.067 Uiso 1 1 calc R U . . .
H3C H 0.727375 0.265156 0.726712 0.067 Uiso 1 1 calc R U . . .
C4 C 0.7144(10) 0.3537(5) 0.7595(5) 0.052(4) Uani 1 1 d . . . . .
H4A H 0.735613 0.348519 0.795377 0.078 Uiso 1 1 calc R U . . .
H4B H 0.688338 0.385970 0.752990 0.078 Uiso 1 1 calc R U . . .
H4C H 0.769836 0.349758 0.744988 0.078 Uiso 1 1 calc R U . . .
C5 C 0.4689(8) 0.2914(4) 0.8514(4) 0.026(2) Uani 1 1 d . . . . .
C6 C 0.5183(12) 0.2442(5) 0.8504(5) 0.056(4) Uani 1 1 d . . . . .
H6A H 0.567666 0.247210 0.831640 0.084 Uiso 1 1 calc R U . . .
H6B H 0.469970 0.220456 0.834671 0.084 Uiso 1 1 calc R U . . .
H6C H 0.549424 0.234284 0.884403 0.084 Uiso 1 1 calc R U . . .
C7 C 0.5437(11) 0.3288(6) 0.8738(5) 0.059(4) Uani 1 1 d . . . . .
H7A H 0.510578 0.358455 0.878015 0.089 Uiso 1 1 calc R U . . .
H7B H 0.586558 0.334306 0.851822 0.089 Uiso 1 1 calc R U . . .
H7C H 0.582399 0.317825 0.906125 0.089 Uiso 1 1 calc R U . . .
C8 C 0.3924(10) 0.2884(5) 0.8810(4) 0.044(3) Uani 1 1 d . . . . .
H8A H 0.342967 0.264932 0.865749 0.066 Uiso 1 1 calc R U . . .
H8B H 0.361646 0.319529 0.881189 0.066 Uiso 1 1 calc R U . . .
H8C H 0.423484 0.278807 0.915075 0.066 Uiso 1 1 calc R U . . .
C9 C 0.3676(8) 0.4062(4) 0.7326(4) 0.025(2) Uani 1 1 d . . . . .
C10 C 0.4697(9) 0.4280(4) 0.7486(4) 0.035(3) Uani 1 1 d . . . . .
H10A H 0.501656 0.425488 0.721470 0.053 Uiso 1 1 calc R U . . .
H10B H 0.508078 0.410964 0.777642 0.053 Uiso 1 1 calc R U . . .
H10C H 0.464479 0.461536 0.757063 0.053 Uiso 1 1 calc R U . . .
C11 C 0.3156(9) 0.4089(4) 0.7734(4) 0.033(3) Uani 1 1 d . . . . .
H11A H 0.356924 0.395371 0.803858 0.049 Uiso 1 1 calc R U . . .
H11B H 0.254544 0.391052 0.763761 0.049 Uiso 1 1 calc R U . . .
H11C H 0.301454 0.442230 0.779208 0.049 Uiso 1 1 calc R U . . .
C12 C 0.3060(8) 0.4303(3) 0.6857(4) 0.021(2) Uani 1 1 d . . . . .
H12A H 0.244323 0.413198 0.674142 0.032 Uiso 1 1 calc R U . . .
H12B H 0.341397 0.429796 0.659782 0.032 Uiso 1 1 calc R U . . .
H12C H 0.292903 0.463250 0.693273 0.032 Uiso 1 1 calc R U . . .
C21 C 0.5005(8) 0.3543(4) 0.5042(4) 0.024(2) Uani 1 1 d . . . . .
C22 C 0.4480(9) 0.3093(4) 0.4853(5) 0.038(3) Uani 1 1 d . . . . .
H22A H 0.392170 0.316606 0.457537 0.057 Uiso 1 1 calc R U . . .
H22B H 0.425224 0.294080 0.511852 0.057 Uiso 1 1 calc R U . . .
H22C H 0.492265 0.287817 0.474029 0.057 Uiso 1 1 calc R U . . .
C23 C 0.5857(10) 0.3455(4) 0.5479(4) 0.041(3) Uani 1 1 d . . . . .
H23A H 0.562125 0.333431 0.575734 0.062 Uiso 1 1 calc R U . . .
H23B H 0.621068 0.375293 0.557595 0.062 Uiso 1 1 calc R U . . .
H23C H 0.629189 0.322065 0.538917 0.062 Uiso 1 1 calc R U . . .
C24 C 0.5349(9) 0.3798(4) 0.4628(4) 0.033(3) Uani 1 1 d . . . . .
H24A H 0.573483 0.407747 0.476454 0.050 Uiso 1 1 calc R U . . .
H24B H 0.478302 0.389703 0.436680 0.050 Uiso 1 1 calc R U . . .
H24C H 0.574947 0.358025 0.448862 0.050 Uiso 1 1 calc R U . . .
C25 C 0.2152(9) 0.4313(4) 0.5155(4) 0.037(3) Uani 1 1 d D U . . .
C26A C 0.1814(14) 0.3814(5) 0.5015(8) 0.046(6) Uani 0.67(2) 1 d D U P A 1
H26A H 0.157564 0.367148 0.528171 0.069 Uiso 0.67(2) 1 calc R U P A 1
H26B H 0.235876 0.362612 0.496070 0.069 Uiso 0.67(2) 1 calc R U P A 1
H26C H 0.128930 0.382030 0.470977 0.069 Uiso 0.67(2) 1 calc R U P A 1
C26B C 0.149(3) 0.3924(12) 0.5280(15) 0.048(9) Uani 0.33(2) 1 d D U P A 2
H26D H 0.127387 0.401857 0.557115 0.072 Uiso 0.33(2) 1 calc R U P A 2
H26E H 0.186086 0.362584 0.534962 0.072 Uiso 0.33(2) 1 calc R U P A 2
H26F H 0.093011 0.387795 0.499780 0.072 Uiso 0.33(2) 1 calc R U P A 2
C27A C 0.2335(16) 0.4574(8) 0.4715(7) 0.054(6) Uani 0.67(2) 1 d D U P A 1
H27A H 0.284299 0.440893 0.459824 0.080 Uiso 0.67(2) 1 calc R U P A 1
H27B H 0.254780 0.489885 0.481207 0.080 Uiso 0.67(2) 1 calc R U P A 1
H27C H 0.173503 0.458300 0.444876 0.080 Uiso 0.67(2) 1 calc R U P A 1
C27B C 0.165(3) 0.4789(9) 0.5190(17) 0.063(10) Uani 0.33(2) 1 d D U P A 2
H27D H 0.196805 0.504090 0.504749 0.095 Uiso 0.33(2) 1 calc R U P A 2
H27E H 0.169044 0.486216 0.553864 0.095 Uiso 0.33(2) 1 calc R U P A 2
H27F H 0.096257 0.476863 0.500764 0.095 Uiso 0.33(2) 1 calc R U P A 2
C28A C 0.1442(14) 0.4579(8) 0.5374(8) 0.055(6) Uani 0.67(2) 1 d D U P A 1
H28A H 0.146246 0.491717 0.529521 0.083 Uiso 0.67(2) 1 calc R U P A 1
H28B H 0.161683 0.453614 0.573371 0.083 Uiso 0.67(2) 1 calc R U P A 1
H28C H 0.078480 0.445573 0.523401 0.083 Uiso 0.67(2) 1 calc R U P A 1
C28B C 0.219(3) 0.4245(16) 0.4621(9) 0.062(10) Uani 0.33(2) 1 d D U P A 2
H28D H 0.255420 0.395414 0.459354 0.093 Uiso 0.33(2) 1 calc R U P A 2
H28E H 0.252052 0.451771 0.451631 0.093 Uiso 0.33(2) 1 calc R U P A 2
H28F H 0.153046 0.421946 0.440887 0.093 Uiso 0.33(2) 1 calc R U P A 2
C29 C 0.5223(7) 0.4687(3) 0.6096(3) 0.019(2) Uani 1 1 d . . . . .
C30 C 0.6236(9) 0.4648(4) 0.6454(4) 0.040(3) Uani 1 1 d . . . . .
H30A H 0.660742 0.439796 0.633927 0.060 Uiso 1 1 calc R U . . .
H30B H 0.617083 0.456889 0.678590 0.060 Uiso 1 1 calc R U . . .
H30C H 0.657741 0.495160 0.646452 0.060 Uiso 1 1 calc R U . . .
C31 C 0.4607(10) 0.5052(4) 0.6300(4) 0.036(3) Uani 1 1 d . . . . .
H31A H 0.457237 0.495672 0.663270 0.054 Uiso 1 1 calc R U . . .
H31B H 0.394860 0.506440 0.608071 0.054 Uiso 1 1 calc R U . . .
H31C H 0.490869 0.536650 0.631475 0.054 Uiso 1 1 calc R U . . .
C32 C 0.5286(10) 0.4833(4) 0.5591(4) 0.036(3) Uani 1 1 d . . . . .
H32A H 0.463973 0.481345 0.536078 0.054 Uiso 1 1 calc R U . . .
H32B H 0.573456 0.462182 0.547853 0.054 Uiso 1 1 calc R U . . .
H32C H 0.552436 0.516071 0.560171 0.054 Uiso 1 1 calc R U . . .
C41 C -0.0163(12) 0.4334(5) 0.6637(6) 0.055(4) Uani 1 1 d . U . . .
C42 C 0.0414(11) 0.4585(5) 0.7096(6) 0.061(4) Uani 1 1 d . U . . .
H42A H 0.095697 0.475665 0.701919 0.092 Uiso 1 1 calc R U . . .
H42B H 0.066658 0.435048 0.735661 0.092 Uiso 1 1 calc R U . . .
H42C H -0.000887 0.480967 0.721047 0.092 Uiso 1 1 calc R U . . .
C43 C -0.0433(16) 0.4661(7) 0.6199(6) 0.094(7) Uani 1 1 d . U . . .
H43A H -0.075615 0.447881 0.590427 0.142 Uiso 1 1 calc R U . . .
H43B H 0.015577 0.480968 0.614637 0.142 Uiso 1 1 calc R U . . .
H43C H -0.087466 0.490677 0.626187 0.142 Uiso 1 1 calc R U . . .
C44 C -0.1056(11) 0.4098(6) 0.6741(6) 0.069(5) Uani 1 1 d . U . . .
H44A H -0.085065 0.386788 0.701078 0.103 Uiso 1 1 calc R U . . .
H44B H -0.142243 0.393312 0.644215 0.103 Uiso 1 1 calc R U . . .
H44C H -0.146972 0.433989 0.683591 0.103 Uiso 1 1 calc R U . . .
C45 C -0.0703(9) 0.2912(5) 0.5884(4) 0.038(3) Uani 1 1 d . U . . .
C46 C -0.0678(12) 0.3273(5) 0.5491(6) 0.063(4) Uani 1 1 d . U . . .
H46A H -0.000078 0.334184 0.549295 0.095 Uiso 1 1 calc R U . . .
H46B H -0.099753 0.356546 0.555658 0.095 Uiso 1 1 calc R U . . .
H46C H -0.101921 0.314677 0.516611 0.095 Uiso 1 1 calc R U . . .
C47 C -0.1727(11) 0.2785(7) 0.5900(7) 0.081(6) Uani 1 1 d . U . . .
H47A H -0.195193 0.300855 0.611683 0.121 Uiso 1 1 calc R U . . .
H47B H -0.173637 0.246186 0.602885 0.121 Uiso 1 1 calc R U . . .
H47C H -0.215704 0.280293 0.556552 0.121 Uiso 1 1 calc R U . . .
C48 C -0.0168(10) 0.2465(5) 0.5851(4) 0.043(3) Uani 1 1 d . U . . .
H48A H -0.016344 0.226544 0.613928 0.065 Uiso 1 1 calc R U . . .
H48B H 0.050269 0.254048 0.584531 0.065 Uiso 1 1 calc R U . . .
H48C H -0.048918 0.229537 0.554773 0.065 Uiso 1 1 calc R U . . .
C49 C 0.0933(11) 0.2950(4) 0.7476(4) 0.044(3) Uani 1 1 d . U . . .
C50 C -0.0057(11) 0.2796(6) 0.7516(6) 0.067(5) Uani 1 1 d . U . . .
H50A H -0.049229 0.276682 0.718387 0.100 Uiso 1 1 calc R U . . .
H50B H -0.031805 0.303327 0.770545 0.100 Uiso 1 1 calc R U . . .
H50C H -0.000609 0.248889 0.768551 0.100 Uiso 1 1 calc R U . . .
C51 C 0.1437(11) 0.2548(5) 0.7256(5) 0.049(4) Uani 1 1 d . U . . .
H51A H 0.210786 0.264056 0.726909 0.074 Uiso 1 1 calc R U . . .
H51B H 0.108254 0.249100 0.691160 0.074 Uiso 1 1 calc R U . . .
H51C H 0.144121 0.225624 0.744914 0.074 Uiso 1 1 calc R U . . .
C52 C 0.1622(12) 0.3061(5) 0.7987(5) 0.053(4) Uani 1 1 d . U . . .
H52A H 0.142138 0.335877 0.811412 0.079 Uiso 1 1 calc R U . . .
H52B H 0.228925 0.309366 0.795282 0.079 Uiso 1 1 calc R U . . .
H52C H 0.159445 0.280244 0.821748 0.079 Uiso 1 1 calc R U . . .
C61 C 0.1281(8) 0.2295(3) 0.4614(4) 0.021(2) Uani 1 1 d . . . . .
C62 C 0.2314(8) 0.2466(4) 0.4680(4) 0.036(3) Uani 1 1 d . . . . .
H62A H 0.269433 0.221959 0.456624 0.054 Uiso 1 1 calc R U . . .
H62B H 0.260429 0.253331 0.503075 0.054 Uiso 1 1 calc R U . . .
H62C H 0.231333 0.275578 0.448551 0.054 Uiso 1 1 calc R U . . .
C63 C 0.0616(10) 0.2663(4) 0.4770(4) 0.037(3) Uani 1 1 d . . . . .
H63A H 0.089374 0.275629 0.511491 0.056 Uiso 1 1 calc R U . . .
H63B H -0.003015 0.252471 0.473711 0.056 Uiso 1 1 calc R U . . .
H63C H 0.055940 0.294356 0.455619 0.056 Uiso 1 1 calc R U . . .
C64 C 0.0835(10) 0.2147(4) 0.4076(4) 0.036(3) Uani 1 1 d . . . . .
H64A H 0.014771 0.206759 0.403343 0.055 Uiso 1 1 calc R U . . .
H64B H 0.118197 0.186892 0.399607 0.055 Uiso 1 1 calc R U . . .
H64C H 0.089199 0.240969 0.385482 0.055 Uiso 1 1 calc R U . . .
C65 C -0.1367(7) 0.1311(4) 0.4585(4) 0.023(2) Uani 1 1 d . . . . .
C66 C -0.2110(8) 0.1603(4) 0.4776(4) 0.031(3) Uani 1 1 d . . . . .
H66A H -0.214002 0.192635 0.464267 0.047 Uiso 1 1 calc R U . . .
H66B H -0.191047 0.161542 0.513870 0.047 Uiso 1 1 calc R U . . .
H66C H -0.275198 0.145422 0.466923 0.047 Uiso 1 1 calc R U . . .
C67 C -0.1669(9) 0.1308(5) 0.4018(4) 0.038(3) Uani 1 1 d . . . . .
H67A H -0.112359 0.119787 0.389095 0.056 Uiso 1 1 calc R U . . .
H67B H -0.185225 0.163014 0.389618 0.056 Uiso 1 1 calc R U . . .
H67C H -0.222490 0.109435 0.390274 0.056 Uiso 1 1 calc R U . . .
C68 C -0.1269(9) 0.0818(4) 0.4807(4) 0.039(3) Uani 1 1 d . . . . .
H68A H -0.103007 0.084077 0.516794 0.058 Uiso 1 1 calc R U . . .
H68B H -0.080900 0.063254 0.467407 0.058 Uiso 1 1 calc R U . . .
H68C H -0.190515 0.066058 0.472387 0.058 Uiso 1 1 calc R U . . .
C69 C 0.1502(8) 0.0734(4) 0.4336(4) 0.026(2) Uani 1 1 d . . . . .
C70 C 0.1263(11) 0.0617(5) 0.3786(4) 0.046(3) Uani 1 1 d . . . . .
H70A H 0.124326 0.091000 0.359527 0.069 Uiso 1 1 calc R U . . .
H70B H 0.062861 0.045881 0.368929 0.069 Uiso 1 1 calc R U . . .
H70C H 0.176374 0.040489 0.372070 0.069 Uiso 1 1 calc R U . . .
C71 C 0.1451(9) 0.0287(4) 0.4637(5) 0.039(3) Uani 1 1 d . . . . .
H71A H 0.079909 0.014769 0.452917 0.058 Uiso 1 1 calc R U . . .
H71B H 0.158550 0.036895 0.498932 0.058 Uiso 1 1 calc R U . . .
H71C H 0.193397 0.005662 0.458687 0.058 Uiso 1 1 calc R U . . .
C72 C 0.2487(9) 0.0977(4) 0.4511(5) 0.037(3) Uani 1 1 d . . . . .
H72A H 0.264103 0.101943 0.487122 0.056 Uiso 1 1 calc R U . . .
H72B H 0.246512 0.128797 0.435070 0.056 Uiso 1 1 calc R U . . .
H72C H 0.298869 0.078033 0.442473 0.056 Uiso 1 1 calc R U . . .
C81 C -0.0608(8) 0.1183(5) 0.6805(4) 0.036(3) Uani 1 1 d . U . . .
C82 C -0.1240(10) 0.1615(5) 0.6864(5) 0.047(3) Uani 1 1 d . U . . .
H82A H -0.099894 0.189908 0.673004 0.071 Uiso 1 1 calc R U . . .
H82B H -0.120360 0.166435 0.721612 0.071 Uiso 1 1 calc R U . . .
H82C H -0.191639 0.155669 0.668434 0.071 Uiso 1 1 calc R U . . .
C83 C -0.0654(8) 0.1107(5) 0.6253(4) 0.038(3) Uani 1 1 d . U . . .
H83A H -0.023413 0.084008 0.621810 0.056 Uiso 1 1 calc R U . . .
H83B H -0.043053 0.139552 0.611870 0.056 Uiso 1 1 calc R U . . .
H83C H -0.132506 0.103818 0.607195 0.056 Uiso 1 1 calc R U . . .
C84 C -0.0930(9) 0.0737(4) 0.7027(5) 0.041(3) Uani 1 1 d . U . . .
H84A H -0.085853 0.078469 0.738188 0.061 Uiso 1 1 calc R U . . .
H84B H -0.052675 0.046815 0.697721 0.061 Uiso 1 1 calc R U . . .
H84C H -0.161314 0.067053 0.686372 0.061 Uiso 1 1 calc R U . . .
C85 C 0.1974(8) 0.0218(4) 0.6805(4) 0.026(2) Uani 1 1 d . . . . .
C86 C 0.1738(9) 0.0207(4) 0.6240(4) 0.032(3) Uani 1 1 d . . . . .
H86A H 0.196627 0.050078 0.611924 0.049 Uiso 1 1 calc R U . . .
H86B H 0.103349 0.017769 0.610609 0.049 Uiso 1 1 calc R U . . .
H86C H 0.206357 -0.006565 0.613353 0.049 Uiso 1 1 calc R U . . .
C87 C 0.1636(10) -0.0233(4) 0.7003(5) 0.040(3) Uani 1 1 d . . . . .
H87A H 0.096663 -0.030299 0.681917 0.060 Uiso 1 1 calc R U . . .
H87B H 0.166306 -0.019342 0.735468 0.060 Uiso 1 1 calc R U . . .
H87C H 0.206081 -0.049684 0.696232 0.060 Uiso 1 1 calc R U . . .
C88 C 0.2994(8) 0.0329(4) 0.7031(4) 0.034(3) Uani 1 1 d . . . . .
H88A H 0.308828 0.037538 0.738812 0.051 Uiso 1 1 calc R U . . .
H88B H 0.317372 0.062016 0.688332 0.051 Uiso 1 1 calc R U . . .
H88C H 0.340361 0.006616 0.697331 0.051 Uiso 1 1 calc R U . . .
C89 C 0.2177(8) 0.1195(4) 0.8053(3) 0.021(2) Uani 1 1 d . . . . .
C90 C 0.1634(9) 0.0734(4) 0.8094(4) 0.034(3) Uani 1 1 d . . . . .
H90A H 0.194585 0.046932 0.796477 0.052 Uiso 1 1 calc R U . . .
H90B H 0.095655 0.076193 0.790196 0.052 Uiso 1 1 calc R U . . .
H90C H 0.165280 0.067367 0.844230 0.052 Uiso 1 1 calc R U . . .
C91 C 0.3239(9) 0.1146(5) 0.8341(4) 0.046(4) Uani 1 1 d . . . . .
H91A H 0.357858 0.144668 0.832819 0.068 Uiso 1 1 calc R U . . .
H91B H 0.354861 0.089329 0.819416 0.068 Uiso 1 1 calc R U . . .
H91C H 0.326997 0.106664 0.868687 0.068 Uiso 1 1 calc R U . . .
C92 C 0.1699(12) 0.1599(5) 0.8260(5) 0.054(4) Uani 1 1 d . . . . .
H92A H 0.105310 0.165973 0.804204 0.080 Uiso 1 1 calc R U . . .
H92B H 0.209970 0.188577 0.828137 0.080 Uiso 1 1 calc R U . . .
H92C H 0.163666 0.151428 0.859103 0.080 Uiso 1 1 calc R U . . .
C101 C 0.4815(9) 0.0167(4) 0.5951(4) 0.032(3) Uani 1 1 d . . . . .
C102 C 0.4200(10) 0.0306(4) 0.5444(4) 0.039(3) Uani 1 1 d . . . . .
H10D H 0.435848 0.063205 0.536867 0.059 Uiso 1 1 calc R U . . .
H10E H 0.350988 0.028723 0.544128 0.059 Uiso 1 1 calc R U . . .
H10F H 0.433356 0.008961 0.519451 0.059 Uiso 1 1 calc R U . . .
C103 C 0.4526(11) -0.0313(4) 0.6099(5) 0.050(4) Uani 1 1 d . . . . .
H10G H 0.381579 -0.033256 0.602733 0.074 Uiso 1 1 calc R U . . .
H10H H 0.480673 -0.036121 0.645419 0.074 Uiso 1 1 calc R U . . .
H10I H 0.476800 -0.055906 0.591201 0.074 Uiso 1 1 calc R U . . .
C104 C 0.5920(10) 0.0174(5) 0.5971(4) 0.043(3) Uani 1 1 d . . . . .
H10J H 0.629692 0.009936 0.630767 0.065 Uiso 1 1 calc R U . . .
H10K H 0.610177 0.048943 0.587672 0.065 Uiso 1 1 calc R U . . .
H10L H 0.605613 -0.006363 0.574034 0.065 Uiso 1 1 calc R U . . .
C105 C 0.5704(7) 0.1125(4) 0.7303(4) 0.022(2) Uani 1 1 d . . . . .
C106 C 0.5665(9) 0.0605(4) 0.7443(4) 0.033(3) Uani 1 1 d . . . . .
H10M H 0.571533 0.040486 0.716294 0.049 Uiso 1 1 calc R U . . .
H10N H 0.504833 0.053974 0.752694 0.049 Uiso 1 1 calc R U . . .
H10O H 0.620717 0.053359 0.772940 0.049 Uiso 1 1 calc R U . . .
C107 C 0.6640(8) 0.1236(5) 0.7144(4) 0.037(3) Uani 1 1 d . . . . .
H10P H 0.665917 0.157500 0.706756 0.056 Uiso 1 1 calc R U . . .
H10Q H 0.665254 0.104887 0.684967 0.056 Uiso 1 1 calc R U . . .
H10R H 0.720664 0.115446 0.741382 0.056 Uiso 1 1 calc R U . . .
C108 C 0.5650(9) 0.1441(4) 0.7746(4) 0.031(3) Uani 1 1 d . . . . .
H10S H 0.508931 0.134609 0.786866 0.047 Uiso 1 1 calc R U . . .
H10T H 0.557892 0.177381 0.764102 0.047 Uiso 1 1 calc R U . . .
H10U H 0.624731 0.140318 0.801087 0.047 Uiso 1 1 calc R U . . .
C109 C 0.5387(8) 0.1721(4) 0.5758(4) 0.025(2) Uani 1 1 d . . . . .
C110 C 0.6368(9) 0.1719(5) 0.5635(5) 0.051(4) Uani 1 1 d . . . . .
H11D H 0.646330 0.141442 0.548466 0.077 Uiso 1 1 calc R U . . .
H11E H 0.688407 0.176576 0.593904 0.077 Uiso 1 1 calc R U . . .
H11F H 0.639063 0.197707 0.540202 0.077 Uiso 1 1 calc R U . . .
C111 C 0.5258(11) 0.2150(4) 0.6069(5) 0.041(3) Uani 1 1 d . . . . .
H11G H 0.577585 0.215301 0.637625 0.061 Uiso 1 1 calc R U . . .
H11H H 0.462442 0.213105 0.614719 0.061 Uiso 1 1 calc R U . . .
H11I H 0.528954 0.244198 0.588194 0.061 Uiso 1 1 calc R U . . .
C112 C 0.4597(10) 0.1720(5) 0.5267(4) 0.043(3) Uani 1 1 d . . . . .
H11J H 0.395383 0.172549 0.533545 0.065 Uiso 1 1 calc R U . . .
H11K H 0.466047 0.143330 0.507887 0.065 Uiso 1 1 calc R U . . .
H11L H 0.467272 0.200165 0.507328 0.065 Uiso 1 1 calc R U . . .

loop_
_atom_site_aniso_label
_atom_site_aniso_U_11
_atom_site_aniso_U_22
_atom_site_aniso_U_33
_atom_site_aniso_U_23
_atom_site_aniso_U_13
_atom_site_aniso_U_12
U1 0.01610(19) 0.01162(16) 0.01275(16) -0.00010(13) 0.00183(13) -0.00037(14)
U2 0.01399(18) 0.01272(17) 0.01089(15) -0.00023(13) 0.00135(13) -0.00053(14)
K1 0.0148(11) 0.0165(10) 0.0163(10) 0.0003(8) 0.0012(8) -0.0015(8)
Si1 0.0237(16) 0.0168(14) 0.0129(12) 0.0031(10) 0.0001(11) -0.0026(11)
Si2 0.0263(17) 0.0205(14) 0.0145(13) 0.0029(11) 0.0020(12) -0.0084(12)
Si3 0.0285(18) 0.0276(16) 0.0206(14) -0.0001(12) 0.0085(13) 0.0070(13)
Si4 0.0184(15) 0.0177(14) 0.0120(12) -0.0005(10) -0.0028(11) -0.0033(11)
Si5 0.0159(15) 0.0237(15) 0.0154(13) 0.0024(11) 0.0020(11) -0.0037(11)
Si6 0.0194(15) 0.0189(14) 0.0159(13) 0.0008(11) 0.0089(11) 0.0025(11)
O1 0.020(4) 0.022(4) 0.011(3) -0.007(3) -0.002(3) 0.000(3)
O2 0.027(4) 0.027(4) 0.027(4) 0.001(3) 0.006(3) -0.004(3)
O3 0.032(5) 0.042(5) 0.010(3) 0.006(3) 0.001(3) 0.001(4)
O4 0.032(4) 0.022(4) 0.013(3) -0.002(3) 0.002(3) 0.000(3)
O21 0.019(4) 0.018(4) 0.018(3) -0.001(3) -0.003(3) -0.006(3)
O22 0.025(4) 0.031(4) 0.021(4) -0.001(3) 0.006(3) 0.001(3)
O23 0.016(4) 0.032(4) 0.025(4) 0.002(3) -0.002(3) -0.002(3)
O24 0.027(4) 0.019(4) 0.021(4) 0.001(3) 0.003(3) -0.013(3)
O41 0.011(4) 0.022(4) 0.043(4) -0.012(3) -0.002(3) 0.003(3)
O42 0.045(6) 0.037(5) 0.078(7) -0.002(5) 0.032(5) 0.016(4)
O43 0.024(5) 0.084(8) 0.083(8) -0.035(6) 0.019(5) -0.005(5)
O44 0.057(6) 0.042(5) 0.034(5) -0.001(4) 0.019(4) 0.008(4)
O61 0.029(4) 0.010(3) 0.009(3) 0.001(2) -0.004(3) -0.007(3)
O62 0.012(3) 0.020(3) 0.009(3) -0.001(3) 0.000(3) -0.006(3)
O63 0.012(4) 0.024(4) 0.020(3) 0.001(3) -0.001(3) -0.002(3)
O64 0.028(4) 0.027(4) 0.015(3) -0.003(3) -0.002(3) 0.002(3)
O81 0.022(4) 0.013(3) 0.019(3) 0.005(3) -0.001(3) -0.004(3)
O82 0.018(4) 0.035(4) 0.027(4) 0.004(3) 0.007(3) -0.001(3)
O83 0.022(4) 0.040(5) 0.021(4) 0.008(3) -0.001(3) 0.000(3)
O84 0.022(4) 0.025(4) 0.012(3) 0.001(3) 0.002(3) -0.008(3)
O101 0.016(4) 0.016(3) 0.027(4) 0.005(3) 0.008(3) 0.005(3)
O102 0.036(5) 0.024(4) 0.010(3) 0.000(3) 0.010(3) 0.005(3)
O103 0.012(4) 0.019(3) 0.019(3) 0.002(3) 0.003(3) 0.003(3)
O104 0.015(4) 0.026(4) 0.028(4) 0.008(3) 0.010(3) 0.005(3)
N1 0.030(5) 0.018(4) 0.026(5) 0.008(4) 0.013(4) 0.008(4)
C1 0.013(5) 0.036(6) 0.019(5) 0.005(4) -0.005(4) -0.004(4)
C2 0.028(6) 0.031(6) 0.016(5) -0.005(4) 0.005(4) -0.009(5)
C3 0.032(8) 0.052(8) 0.046(8) 0.008(6) 0.004(6) 0.008(6)
C4 0.056(10) 0.067(10) 0.028(7) -0.007(6) 0.001(6) -0.033(8)
C5 0.037(7) 0.024(6) 0.013(5) 0.004(4) -0.003(4) -0.004(5)
C6 0.083(12) 0.055(9) 0.035(7) 0.014(7) 0.025(8) 0.035(8)
C7 0.069(11) 0.078(11) 0.022(6) -0.006(7) -0.006(6) -0.039(9)
C8 0.063(10) 0.052(8) 0.016(5) 0.003(5) 0.007(6) -0.003(7)
C9 0.036(7) 0.017(5) 0.023(5) -0.011(4) 0.010(5) -0.008(5)
C10 0.046(8) 0.018(6) 0.037(7) -0.010(5) 0.003(6) -0.006(5)
C11 0.046(8) 0.024(6) 0.028(6) -0.007(5) 0.011(6) 0.004(5)
C12 0.024(6) 0.008(5) 0.032(6) -0.003(4) 0.008(5) 0.004(4)
C21 0.029(6) 0.019(5) 0.025(5) 0.004(4) 0.009(5) -0.005(4)
C22 0.037(8) 0.039(7) 0.043(7) -0.014(6) 0.019(6) -0.006(6)
C23 0.051(9) 0.038(7) 0.031(6) 0.002(5) 0.005(6) -0.001(6)
C24 0.034(7) 0.040(7) 0.034(6) 0.005(5) 0.022(6) 0.004(5)
C25 0.041(7) 0.034(6) 0.033(6) 0.010(5) 0.001(5) 0.014(5)
C26A 0.029(11) 0.027(9) 0.068(14) 0.005(9) -0.012(10) -0.001(8)
C26B 0.050(19) 0.042(17) 0.049(18) 0.023(15) 0.009(16) -0.004(16)
C27A 0.057(13) 0.070(14) 0.032(10) 0.027(10) 0.008(9) 0.012(12)
C27B 0.06(2) 0.07(2) 0.06(2) -0.004(18) 0.018(17) 0.011(18)
C28A 0.034(12) 0.080(15) 0.043(12) -0.019(11) -0.007(9) 0.006(11)
C28B 0.037(18) 0.07(2) 0.065(19) 0.002(19) -0.006(17) 0.026(18)
C29 0.024(6) 0.015(5) 0.014(5) 0.000(4) -0.001(4) -0.008(4)
C30 0.042(8) 0.039(7) 0.034(7) 0.003(6) 0.000(6) -0.022(6)
C31 0.055(9) 0.018(6) 0.037(7) -0.011(5) 0.017(6) -0.006(5)
C32 0.060(9) 0.020(6) 0.031(6) 0.003(5) 0.018(6) -0.016(6)
C41 0.068(10) 0.034(7) 0.065(9) -0.017(7) 0.023(8) 0.025(7)
C42 0.060(10) 0.063(10) 0.063(10) -0.019(8) 0.020(8) 0.020(8)
C43 0.129(17) 0.088(13) 0.065(11) 0.019(10) 0.022(11) 0.073(12)
C44 0.049(10) 0.079(11) 0.083(12) -0.005(9) 0.025(9) 0.034(9)
C45 0.036(7) 0.044(7) 0.032(6) -0.008(5) 0.005(5) -0.007(6)
C46 0.059(10) 0.056(9) 0.074(11) 0.007(8) 0.016(8) 0.028(8)
C47 0.023(8) 0.094(13) 0.115(15) 0.010(11) -0.001(9) -0.005(8)
C48 0.043(8) 0.047(8) 0.028(6) 0.001(6) -0.012(6) -0.018(6)
C49 0.077(10) 0.030(6) 0.030(6) -0.004(5) 0.024(6) -0.008(6)
C50 0.047(10) 0.098(13) 0.057(9) -0.012(9) 0.015(8) 0.016(9)
C51 0.066(10) 0.037(7) 0.048(8) 0.009(6) 0.020(7) 0.013(7)
C52 0.078(11) 0.044(8) 0.035(7) 0.000(6) 0.011(7) -0.005(8)
C61 0.027(6) 0.016(5) 0.020(5) 0.008(4) 0.003(4) 0.000(4)
C62 0.033(7) 0.045(7) 0.036(7) 0.022(6) 0.018(6) 0.016(6)
C63 0.059(9) 0.017(6) 0.039(7) 0.005(5) 0.020(6) 0.017(6)
C64 0.062(9) 0.027(6) 0.017(5) 0.006(5) 0.005(6) 0.010(6)
C65 0.016(6) 0.028(6) 0.022(5) -0.003(4) 0.000(4) -0.003(4)
C66 0.018(6) 0.050(8) 0.023(5) -0.003(5) 0.001(5) -0.005(5)
C67 0.021(7) 0.051(8) 0.032(6) -0.008(6) -0.010(5) -0.007(6)
C68 0.038(8) 0.035(7) 0.035(7) 0.000(5) -0.004(6) -0.018(6)
C69 0.033(7) 0.016(5) 0.024(5) -0.005(4) -0.002(5) 0.006(5)
C70 0.063(10) 0.048(8) 0.023(6) -0.004(6) 0.004(6) 0.013(7)
C71 0.044(8) 0.017(6) 0.057(8) 0.009(5) 0.015(7) -0.008(5)
C72 0.040(8) 0.025(6) 0.050(8) -0.005(5) 0.018(6) 0.004(5)
C81 0.014(6) 0.060(8) 0.032(6) 0.022(6) 0.000(5) -0.012(5)
C82 0.046(8) 0.045(8) 0.056(8) 0.018(7) 0.021(7) 0.005(7)
C83 0.011(6) 0.056(8) 0.035(6) 0.008(6) -0.013(5) -0.005(5)
C84 0.021(7) 0.035(7) 0.069(9) 0.009(6) 0.017(6) -0.004(5)
C85 0.029(6) 0.022(5) 0.023(5) -0.001(4) 0.002(5) -0.001(5)
C86 0.048(8) 0.014(5) 0.030(6) 0.003(4) -0.001(6) 0.010(5)
C87 0.053(9) 0.025(6) 0.037(7) 0.006(5) 0.002(6) -0.001(6)
C88 0.028(7) 0.037(7) 0.038(7) -0.008(5) 0.010(5) 0.001(5)
C89 0.025(6) 0.022(5) 0.015(5) 0.000(4) 0.004(4) -0.004(4)
C90 0.051(8) 0.041(7) 0.014(5) 0.002(5) 0.013(5) -0.015(6)
C91 0.026(7) 0.068(9) 0.032(7) 0.028(6) -0.012(5) -0.003(6)
C92 0.082(11) 0.054(9) 0.035(7) 0.008(6) 0.033(8) 0.017(8)
C101 0.055(8) 0.024(6) 0.021(5) -0.008(4) 0.015(5) 0.015(5)
C102 0.052(9) 0.040(7) 0.020(6) -0.004(5) -0.002(6) 0.019(6)
C103 0.082(11) 0.013(6) 0.049(8) -0.007(5) 0.007(8) 0.014(6)
C104 0.058(9) 0.050(8) 0.028(6) 0.001(6) 0.022(6) 0.026(7)
C105 0.016(6) 0.024(5) 0.024(5) 0.005(4) -0.002(4) -0.002(4)
C106 0.030(7) 0.030(6) 0.029(6) 0.006(5) -0.010(5) -0.001(5)
C107 0.023(7) 0.054(8) 0.036(7) 0.010(6) 0.010(5) 0.016(6)
C108 0.031(7) 0.038(7) 0.022(6) -0.001(5) 0.002(5) 0.001(5)
C109 0.021(6) 0.030(6) 0.026(5) 0.010(5) 0.008(5) -0.006(5)
C110 0.037(8) 0.073(10) 0.054(9) 0.025(8) 0.030(7) 0.005(7)
C111 0.066(10) 0.024(6) 0.035(7) 0.004(5) 0.016(7) -0.003(6)
C112 0.055(9) 0.048(8) 0.024(6) 0.010(6) 0.005(6) -0.019(7)

loop_
_atom_type_symbol
_atom_type_description
_atom_type_scat_dispersion_real
_atom_type_scat_dispersion_imag
_atom_type_scat_source
C C 0.0033 0.0016 'International Tables Vol C Tables 4.2.6.8 and 6.1.1.4'
H H 0.0000 0.0000 'International Tables Vol C Tables 4.2.6.8 and 6.1.1.4'
K K 0.2009 0.2494 'International Tables Vol C Tables 4.2.6.8 and 6.1.1.4'
N N 0.0061 0.0033 'International Tables Vol C Tables 4.2.6.8 and 6.1.1.4'
O O 0.0106 0.0060 'International Tables Vol C Tables 4.2.6.8 and 6.1.1.4'
Si Si 0.0817 0.0704 'International Tables Vol C Tables 4.2.6.8 and 6.1.1.4'
U U -9.6767 9.6646 'International Tables Vol C Tables 4.2.6.8 and 6.1.1.4'

loop_
_citation_id
_citation_doi
_citation_year
1 10.1039/C8SC05721D 2019

loop_
_geom_angle_atom_site_label_1
_geom_angle_atom_site_label_2
_geom_angle_atom_site_label_3
_geom_angle
_geom_angle_site_symmetry_1
_geom_angle_site_symmetry_3
_geom_angle_publ_flag
N1 U1 O41 99.4(3) . . ?
N1 U1 O21 112.1(3) . . ?
O41 U1 O21 110.7(3) . . ?
N1 U1 O1 91.0(3) . . ?
O41 U1 O1 122.7(3) . . ?
O21 U1 O1 116.8(2) . . ?
N1 U1 O4 148.3(3) . . ?
O41 U1 O4 89.5(2) . . ?
O21 U1 O4 92.5(2) . . ?
O1 U1 O4 59.3(2) . . ?
N1 U1 Si1 118.7(2) . . ?
O41 U1 Si1 110.2(2) . . ?
O21 U1 Si1 105.62(17) . . ?
O1 U1 Si1 28.03(16) . . ?
O4 U1 Si1 31.36(15) . . ?
N1 U1 K1 54.7(2) . . ?
O41 U1 K1 109.9(2) . . ?
O21 U1 K1 138.96(18) . . ?
O1 U1 K1 39.06(17) . . ?
O4 U1 K1 93.65(15) . . ?
Si1 U1 K1 64.90(6) . . ?
N1 U2 O101 98.1(3) . . ?
N1 U2 O81 99.2(3) . . ?
O101 U2 O81 91.7(2) . . ?
N1 U2 O61 153.2(3) . . ?
O101 U2 O61 103.1(2) . . ?
O81 U2 O61 96.5(2) . . ?
N1 U2 O62 96.3(3) . . ?
O101 U2 O62 116.9(2) . . ?
O81 U2 O62 145.0(2) . . ?
O61 U2 O62 59.4(2) . . ?
N1 U2 Si4 126.2(2) . . ?
O101 U2 Si4 114.98(19) . . ?
O81 U2 Si4 119.56(18) . . ?
O61 U2 Si4 28.00(16) . . ?
O62 U2 Si4 31.58(14) . . ?
N1 U2 K1 62.9(2) . . ?
O101 U2 K1 65.27(18) . . ?
O81 U2 K1 50.53(17) . . ?
O61 U2 K1 141.90(15) . . ?
O62 U2 K1 158.72(13) . . ?
Si4 U2 K1 169.46(6) . . ?
O1 K1 O103 107.9(2) . . ?
O1 K1 O81 124.1(2) . . ?
O103 K1 O81 102.1(2) . . ?
O1 K1 O84 139.1(2) . . ?
O103 K1 O84 112.0(2) . . ?
O81 K1 O84 55.06(19) . . ?
O1 K1 N1 63.7(2) . . ?
O103 K1 N1 99.6(2) . . ?
O81 K1 N1 65.5(2) . . ?
O84 K1 N1 116.4(2) . . ?
O1 K1 O101 107.67(18) . . ?
O103 K1 O101 49.36(18) . . ?
O81 K1 O101 61.37(19) . . ?
O84 K1 O101 104.79(18) . . ?
N1 K1 O101 58.70(19) . . ?
O1 K1 Si5 140.33(17) . . ?
O103 K1 Si5 106.39(16) . . ?
O81 K1 Si5 27.08(14) . . ?
O84 K1 Si5 28.24(14) . . ?
N1 K1 Si5 91.47(18) . . ?
O101 K1 Si5 80.61(13) . . ?
O1 K1 U2 98.51(15) . . ?
O103 K1 U2 85.81(15) . . ?
O81 K1 U2 38.01(13) . . ?
O84 K1 U2 92.97(14) . . ?
N1 K1 U2 34.97(16) . . ?
O101 K1 U2 36.46(11) . . ?
Si5 K1 U2 64.77(6) . . ?
O1 K1 Si6 108.35(16) . . ?
O103 K1 Si6 23.84(14) . . ?
O81 K1 Si6 82.91(15) . . ?
O84 K1 Si6 111.71(16) . . ?
N1 K1 Si6 78.84(16) . . ?
O101 K1 Si6 25.58(12) . . ?
Si5 K1 Si6 95.31(8) . . ?
U2 K1 Si6 61.99(6) . . ?
O1 K1 Si1 17.04(14) . . ?
O103 K1 Si1 113.51(16) . . ?
O81 K1 Si1 133.46(15) . . ?
O84 K1 Si1 127.75(15) . . ?
N1 K1 Si1 79.42(17) . . ?
O101 K1 Si1 123.97(13) . . ?
Si5 K1 Si1 139.99(9) . . ?
U2 K1 Si1 114.39(6) . . ?
Si6 K1 Si1 120.34(8) . . ?
O1 K1 U1 34.02(14) . . ?
O103 K1 U1 113.97(14) . . ?
O81 K1 U1 90.65(14) . . ?
O84 K1 U1 127.11(16) . . ?
N1 K1 U1 31.49(16) . . ?
O101 K1 U1 86.68(12) . . ?
Si5 K1 U1 111.91(7) . . ?
U2 K1 U1 66.23(3) . . ?
Si6 K1 U1 100.47(6) . . ?
Si1 K1 U1 48.36(5) . . ?
O1 Si1 O3 115.3(4) . . ?
O1 Si1 O2 116.3(4) . . ?
O3 Si1 O2 106.4(4) . . ?
O1 Si1 O4 98.3(4) . . ?
O3 Si1 O4 107.1(4) . . ?
O2 Si1 O4 113.1(4) . . ?
O1 Si1 U1 42.8(2) . . ?
O3 Si1 U1 127.4(3) . . ?
O2 Si1 U1 126.2(3) . . ?
O4 Si1 U1 55.7(2) . . ?
O1 Si1 K1 28.5(2) . . ?
O3 Si1 K1 88.6(3) . . ?
O2 Si1 K1 119.2(3) . . ?
O4 Si1 K1 117.7(3) . . ?
U1 Si1 K1 66.74(6) . . ?
O21 Si2 O22 113.8(4) . . ?
O21 Si2 O24 108.0(4) . . ?
O22 Si2 O24 112.9(4) . . ?
O21 Si2 O23 112.9(4) . . ?
O22 Si2 O23 104.4(4) . . ?
O24 Si2 O23 104.4(4) . . ?
O43 Si3 O41 113.9(4) . . ?
O43 Si3 O42 114.6(6) . . ?
O41 Si3 O42 107.1(4) . . ?
O43 Si3 O44 107.1(6) . . ?
O41 Si3 O44 109.5(5) . . ?
O42 Si3 O44 104.2(5) . . ?
O61 Si4 O63 117.0(4) . . ?
O61 Si4 O64 116.0(4) . . ?
O63 Si4 O64 106.8(4) . . ?
O61 Si4 O62 98.2(3) . . ?
O63 Si4 O62 105.0(4) . . ?
O64 Si4 O62 113.3(4) . . ?
O61 Si4 U2 41.5(2) . . ?
O63 Si4 U2 118.8(3) . . ?
O64 Si4 U2 134.4(3) . . ?
O62 Si4 U2 57.1(2) . . ?
O83 Si5 O81 116.0(4) . . ?
O83 Si5 O82 104.8(4) . . ?
O81 Si5 O82 112.1(4) . . ?
O83 Si5 O84 113.6(4) . . ?
O81 Si5 O84 105.5(4) . . ?
O82 Si5 O84 104.3(4) . . ?
O83 Si5 K1 126.8(3) . . ?
O81 Si5 K1 52.5(3) . . ?
O82 Si5 K1 128.1(3) . . ?
O84 Si5 K1 53.7(2) . . ?
O101 Si6 O102 115.6(4) . . ?
O101 Si6 O104 112.0(4) . . ?
O102 Si6 O104 105.5(4) . . ?
O101 Si6 O103 105.9(4) . . ?
O102 Si6 O103 105.5(3) . . ?
O104 Si6 O103 112.2(4) . . ?
O101 Si6 K1 63.9(3) . . ?
O102 Si6 K1 126.8(3) . . ?
O104 Si6 K1 124.4(3) . . ?
O103 Si6 K1 42.3(2) . . ?
Si1 O1 U1 109.2(3) . . ?
Si1 O1 K1 134.5(4) . . ?
U1 O1 K1 106.9(2) . . ?
C1 O2 Si1 135.2(7) . . ?
C5 O3 Si1 135.0(7) . . ?
C9 O4 Si1 131.8(6) . . ?
C9 O4 U1 135.3(6) . . ?
Si1 O4 U1 92.9(3) . . ?
Si2 O21 U1 155.7(4) . . ?
C21 O22 Si2 131.2(6) . . ?
C25 O23 Si2 132.6(6) . . ?
C29 O24 Si2 130.6(6) . . ?
Si3 O41 U1 160.2(5) . . ?
C41 O42 Si3 133.6(9) . . ?
C45 O43 Si3 134.4(9) . . ?
C49 O44 Si3 128.2(8) . . ?
Si4 O61 U2 110.5(3) . . ?
C61 O62 Si4 129.9(6) . . ?
C61 O62 U2 137.1(5) . . ?
Si4 O62 U2 91.3(3) . . ?
C65 O63 Si4 129.6(6) . . ?
C69 O64 Si4 131.9(6) . . ?
Si5 O81 U2 163.9(4) . . ?
Si5 O81 K1 100.4(3) . . ?
U2 O81 K1 91.5(2) . . ?
C81 O82 Si5 130.1(7) . . ?
C85 O83 Si5 133.6(7) . . ?
C89 O84 Si5 130.4(6) . . ?
C89 O84 K1 131.5(6) . . ?
Si5 O84 K1 98.1(3) . . ?
Si6 O101 U2 168.1(4) . . ?
Si6 O101 K1 90.6(3) . . ?
U2 O101 K1 78.28(18) . . ?
C101 O102 Si6 133.1(6) . . ?
C105 O103 Si6 131.3(6) . . ?
C105 O103 K1 114.8(5) . . ?
Si6 O103 K1 113.9(3) . . ?
C109 O104 Si6 131.6(6) . . ?
U1 N1 U2 170.1(5) . . ?
U1 N1 K1 93.8(3) . . ?
U2 N1 K1 82.1(2) . . ?
O2 C1 C3 108.3(9) . . ?
O2 C1 C4 106.9(9) . . ?
C3 C1 C4 111.2(11) . . ?
O2 C1 C2 111.2(8) . . ?
C3 C1 C2 109.7(10) . . ?
C4 C1 C2 109.6(9) . . ?
C1 C2 H2A 109.5 . . ?
C1 C2 H2B 109.5 . . ?
H2A C2 H2B 109.5 . . ?
C1 C2 H2C 109.5 . . ?
H2A C2 H2C 109.5 . . ?
H2B C2 H2C 109.5 . . ?
C1 C3 H3A 109.5 . . ?
C1 C3 H3B 109.5 . . ?
H3A C3 H3B 109.5 . . ?
C1 C3 H3C 109.5 . . ?
H3A C3 H3C 109.5 . . ?
H3B C3 H3C 109.5 . . ?
C1 C4 H4A 109.5 . . ?
C1 C4 H4B 109.5 . . ?
H4A C4 H4B 109.5 . . ?
C1 C4 H4C 109.5 . . ?
H4A C4 H4C 109.5 . . ?
H4B C4 H4C 109.5 . . ?
O3 C5 C6 111.0(9) . . ?
O3 C5 C7 109.5(9) . . ?
C6 C5 C7 109.8(12) . . ?
O3 C5 C8 105.8(9) . . ?
C6 C5 C8 111.1(10) . . ?
C7 C5 C8 109.7(10) . . ?
C5 C6 H6A 109.5 . . ?
C5 C6 H6B 109.5 . . ?
H6A C6 H6B 109.5 . . ?
C5 C6 H6C 109.5 . . ?
H6A C6 H6C 109.5 . . ?
H6B C6 H6C 109.5 . . ?
C5 C7 H7A 109.5 . . ?
C5 C7 H7B 109.5 . . ?
H7A C7 H7B 109.5 . . ?
C5 C7 H7C 109.5 . . ?
H7A C7 H7C 109.5 . . ?
H7B C7 H7C 109.5 . . ?
C5 C8 H8A 109.5 . . ?
C5 C8 H8B 109.5 . . ?
H8A C8 H8B 109.5 . . ?
C5 C8 H8C 109.5 . . ?
H8A C8 H8C 109.5 . . ?
H8B C8 H8C 109.5 . . ?
O4 C9 C11 110.1(8) . . ?
O4 C9 C10 108.1(9) . . ?
C11 C9 C10 111.4(9) . . ?
O4 C9 C12 105.9(7) . . ?
C11 C9 C12 109.7(9) . . ?
C10 C9 C12 111.4(9) . . ?
C9 C10 H10A 109.5 . . ?
C9 C10 H10B 109.5 . . ?
H10A C10 H10B 109.5 . . ?
C9 C10 H10C 109.5 . . ?
H10A C10 H10C 109.5 . . ?
H10B C10 H10C 109.5 . . ?
C9 C11 H11A 109.5 . . ?
C9 C11 H11B 109.5 . . ?
H11A C11 H11B 109.5 . . ?
C9 C11 H11C 109.5 . . ?
H11A C11 H11C 109.5 . . ?
H11B C11 H11C 109.5 . . ?
C9 C12 H12A 109.5 . . ?
C9 C12 H12B 109.5 . . ?
H12A C12 H12B 109.5 . . ?
C9 C12 H12C 109.5 . . ?
H12A C12 H12C 109.5 . . ?
H12B C12 H12C 109.5 . . ?
O22 C21 C22 107.1(9) . . ?
O22 C21 C23 112.0(9) . . ?
C22 C21 C23 111.9(10) . . ?
O22 C21 C24 105.0(8) . . ?
C22 C21 C24 110.6(9) . . ?
C23 C21 C24 110.0(10) . . ?
C21 C22 H22A 109.5 . . ?
C21 C22 H22B 109.5 . . ?
H22A C22 H22B 109.5 . . ?
C21 C22 H22C 109.5 . . ?
H22A C22 H22C 109.5 . . ?
H22B C22 H22C 109.5 . . ?
C21 C23 H23A 109.5 . . ?
C21 C23 H23B 109.5 . . ?
H23A C23 H23B 109.5 . . ?
C21 C23 H23C 109.5 . . ?
H23A C23 H23C 109.5 . . ?
H23B C23 H23C 109.5 . . ?
C21 C24 H24A 109.5 . . ?
C21 C24 H24B 109.5 . . ?
H24A C24 H24B 109.5 . . ?
C21 C24 H24C 109.5 . . ?
H24A C24 H24C 109.5 . . ?
H24B C24 H24C 109.5 . . ?
O23 C25 C28A 105.6(11) . . ?
O23 C25 C26A 111.7(10) . . ?
C28A C25 C26A 111.6(10) . . ?
O23 C25 C27A 106.1(12) . . ?
C28A C25 C27A 111.1(10) . . ?
C26A C25 C27A 110.5(10) . . ?
O23 C25 C28B 117.7(19) . . ?
O23 C25 C27B 107(2) . . ?
C28B C25 C27B 107.9(13) . . ?
O23 C25 C26B 109.2(17) . . ?
C28B C25 C26B 108.0(13) . . ?
C27B C25 C26B 106.8(13) . . ?
C25 C26A H26A 109.5 . . ?
C25 C26A H26B 109.5 . . ?
H26A C26A H26B 109.5 . . ?
C25 C26A H26C 109.5 . . ?
H26A C26A H26C 109.5 . . ?
H26B C26A H26C 109.5 . . ?
C25 C26B H26D 109.5 . . ?
C25 C26B H26E 109.5 . . ?
H26D C26B H26E 109.5 . . ?
C25 C26B H26F 109.5 . . ?
H26D C26B H26F 109.5 . . ?
H26E C26B H26F 109.5 . . ?
C25 C27A H27A 109.5 . . ?
C25 C27A H27B 109.5 . . ?
H27A C27A H27B 109.5 . . ?
C25 C27A H27C 109.5 . . ?
H27A C27A H27C 109.5 . . ?
H27B C27A H27C 109.5 . . ?
C25 C27B H27D 109.5 . . ?
C25 C27B H27E 109.5 . . ?
H27D C27B H27E 109.5 . . ?
C25 C27B H27F 109.5 . . ?
H27D C27B H27F 109.5 . . ?
H27E C27B H27F 109.5 . . ?
C25 C28A H28A 109.5 . . ?
C25 C28A H28B 109.5 . . ?
H28A C28A H28B 109.5 . . ?
C25 C28A H28C 109.5 . . ?
H28A C28A H28C 109.5 . . ?
H28B C28A H28C 109.5 . . ?
C25 C28B H28D 109.5 . . ?
C25 C28B H28E 109.5 . . ?
H28D C28B H28E 109.5 . . ?
C25 C28B H28F 109.5 . . ?
H28D C28B H28F 109.5 . . ?
H28E C28B H28F 109.5 . . ?
O24 C29 C32 112.5(8) . . ?
O24 C29 C30 104.9(8) . . ?
C32 C29 C30 111.3(10) . . ?
O24 C29 C31 108.8(8) . . ?
C32 C29 C31 109.7(9) . . ?
C30 C29 C31 109.5(9) . . ?
C29 C30 H30A 109.5 . . ?
C29 C30 H30B 109.5 . . ?
H30A C30 H30B 109.5 . . ?
C29 C30 H30C 109.5 . . ?
H30A C30 H30C 109.5 . . ?
H30B C30 H30C 109.5 . . ?
C29 C31 H31A 109.5 . . ?
C29 C31 H31B 109.5 . . ?
H31A C31 H31B 109.5 . . ?
C29 C31 H31C 109.5 . . ?
H31A C31 H31C 109.5 . . ?
H31B C31 H31C 109.5 . . ?
C29 C32 H32A 109.5 . . ?
C29 C32 H32B 109.5 . . ?
H32A C32 H32B 109.5 . . ?
C29 C32 H32C 109.5 . . ?
H32A C32 H32C 109.5 . . ?
H32B C32 H32C 109.5 . . ?
O42 C41 C43 103.3(12) . . ?
O42 C41 C42 108.0(12) . . ?
C43 C41 C42 112.1(14) . . ?
O42 C41 C44 111.7(11) . . ?
C43 C41 C44 111.6(15) . . ?
C42 C41 C44 110.0(13) . . ?
C41 C42 H42A 109.5 . . ?
C41 C42 H42B 109.5 . . ?
H42A C42 H42B 109.5 . . ?
C41 C42 H42C 109.5 . . ?
H42A C42 H42C 109.5 . . ?
H42B C42 H42C 109.5 . . ?
C41 C43 H43A 109.5 . . ?
C41 C43 H43B 109.5 . . ?
H43A C43 H43B 109.5 . . ?
C41 C43 H43C 109.5 . . ?
H43A C43 H43C 109.5 . . ?
H43B C43 H43C 109.5 . . ?
C41 C44 H44A 109.5 . . ?
C41 C44 H44B 109.5 . . ?
H44A C44 H44B 109.5 . . ?
C41 C44 H44C 109.5 . . ?
H44A C44 H44C 109.5 . . ?
H44B C44 H44C 109.5 . . ?
O43 C45 C48 106.9(10) . . ?
O43 C45 C46 109.4(11) . . ?
C48 C45 C46 114.9(11) . . ?
O43 C45 C47 104.3(12) . . ?
C48 C45 C47 108.3(12) . . ?
C46 C45 C47 112.5(13) . . ?
C45 C46 H46A 109.5 . . ?
C45 C46 H46B 109.5 . . ?
H46A C46 H46B 109.5 . . ?
C45 C46 H46C 109.5 . . ?
H46A C46 H46C 109.5 . . ?
H46B C46 H46C 109.5 . . ?
C45 C47 H47A 109.5 . . ?
C45 C47 H47B 109.5 . . ?
H47A C47 H47B 109.5 . . ?
C45 C47 H47C 109.5 . . ?
H47A C47 H47C 109.5 . . ?
H47B C47 H47C 109.5 . . ?
C45 C48 H48A 109.5 . . ?
C45 C48 H48B 109.5 . . ?
H48A C48 H48B 109.5 . . ?
C45 C48 H48C 109.5 . . ?
H48A C48 H48C 109.5 . . ?
H48B C48 H48C 109.5 . . ?
O44 C49 C50 112.4(13) . . ?
O44 C49 C52 105.5(10) . . ?
C50 C49 C52 112.2(11) . . ?
O44 C49 C51 110.1(10) . . ?
C50 C49 C51 110.8(12) . . ?
C52 C49 C51 105.4(12) . . ?
C49 C50 H50A 109.5 . . ?
C49 C50 H50B 109.5 . . ?
H50A C50 H50B 109.5 . . ?
C49 C50 H50C 109.5 . . ?
H50A C50 H50C 109.5 . . ?
H50B C50 H50C 109.5 . . ?
C49 C51 H51A 109.5 . . ?
C49 C51 H51B 109.5 . . ?
H51A C51 H51B 109.5 . . ?
C49 C51 H51C 109.5 . . ?
H51A C51 H51C 109.5 . . ?
H51B C51 H51C 109.5 . . ?
C49 C52 H52A 109.5 . . ?
C49 C52 H52B 109.5 . . ?
H52A C52 H52B 109.5 . . ?
C49 C52 H52C 109.5 . . ?
H52A C52 H52C 109.5 . . ?
H52B C52 H52C 109.5 . . ?
O62 C61 C62 106.4(8) . . ?
O62 C61 C64 109.6(8) . . ?
C62 C61 C64 110.7(9) . . ?
O62 C61 C63 107.4(8) . . ?
C62 C61 C63 113.5(9) . . ?
C64 C61 C63 109.2(9) . . ?
C61 C62 H62A 109.5 . . ?
C61 C62 H62B 109.5 . . ?
H62A C62 H62B 109.5 . . ?
C61 C62 H62C 109.5 . . ?
H62A C62 H62C 109.5 . . ?
H62B C62 H62C 109.5 . . ?
C61 C63 H63A 109.5 . . ?
C61 C63 H63B 109.5 . . ?
H63A C63 H63B 109.5 . . ?
C61 C63 H63C 109.5 . . ?
H63A C63 H63C 109.5 . . ?
H63B C63 H63C 109.5 . . ?
C61 C64 H64A 109.5 . . ?
C61 C64 H64B 109.5 . . ?
H64A C64 H64B 109.5 . . ?
C61 C64 H64C 109.5 . . ?
H64A C64 H64C 109.5 . . ?
H64B C64 H64C 109.5 . . ?
O63 C65 C68 111.2(8) . . ?
O63 C65 C67 108.1(8) . . ?
C68 C65 C67 113.1(9) . . ?
O63 C65 C66 104.7(8) . . ?
C68 C65 C66 110.4(9) . . ?
C67 C65 C66 108.9(9) . . ?
C65 C66 H66A 109.5 . . ?
C65 C66 H66B 109.5 . . ?
H66A C66 H66B 109.5 . . ?
C65 C66 H66C 109.5 . . ?
H66A C66 H66C 109.5 . . ?
H66B C66 H66C 109.5 . . ?
C65 C67 H67A 109.5 . . ?
C65 C67 H67B 109.5 . . ?
H67A C67 H67B 109.5 . . ?
C65 C67 H67C 109.5 . . ?
H67A C67 H67C 109.5 . . ?
H67B C67 H67C 109.5 . . ?
C65 C68 H68A 109.5 . . ?
C65 C68 H68B 109.5 . . ?
H68A C68 H68B 109.5 . . ?
C65 C68 H68C 109.5 . . ?
H68A C68 H68C 109.5 . . ?
H68B C68 H68C 109.5 . . ?
O64 C69 C70 106.1(9) . . ?
O64 C69 C72 108.4(8) . . ?
C70 C69 C72 112.0(10) . . ?
O64 C69 C71 108.7(9) . . ?
C70 C69 C71 110.2(10) . . ?
C72 C69 C71 111.2(10) . . ?
C69 C70 H70A 109.5 . . ?
C69 C70 H70B 109.5 . . ?
H70A C70 H70B 109.5 . . ?
C69 C70 H70C 109.5 . . ?
H70A C70 H70C 109.5 . . ?
H70B C70 H70C 109.5 . . ?
C69 C71 H71A 109.5 . . ?
C69 C71 H71B 109.5 . . ?
H71A C71 H71B 109.5 . . ?
C69 C71 H71C 109.5 . . ?
H71A C71 H71C 109.5 . . ?
H71B C71 H71C 109.5 . . ?
C69 C72 H72A 109.5 . . ?
C69 C72 H72B 109.5 . . ?
H72A C72 H72B 109.5 . . ?
C69 C72 H72C 109.5 . . ?
H72A C72 H72C 109.5 . . ?
H72B C72 H72C 109.5 . . ?
O82 C81 C84 110.5(9) . . ?
O82 C81 C83 111.2(9) . . ?
C84 C81 C83 110.6(11) . . ?
O82 C81 C82 103.2(10) . . ?
C84 C81 C82 111.4(10) . . ?
C83 C81 C82 109.7(10) . . ?
C81 C82 H82A 109.5 . . ?
C81 C82 H82B 109.5 . . ?
H82A C82 H82B 109.5 . . ?
C81 C82 H82C 109.5 . . ?
H82A C82 H82C 109.5 . . ?
H82B C82 H82C 109.5 . . ?
C81 C83 H83A 109.5 . . ?
C81 C83 H83B 109.5 . . ?
H83A C83 H83B 109.5 . . ?
C81 C83 H83C 109.5 . . ?
H83A C83 H83C 109.5 . . ?
H83B C83 H83C 109.5 . . ?
C81 C84 H84A 109.5 . . ?
C81 C84 H84B 109.5 . . ?
H84A C84 H84B 109.5 . . ?
C81 C84 H84C 109.5 . . ?
H84A C84 H84C 109.5 . . ?
H84B C84 H84C 109.5 . . ?
C88 C85 O83 110.2(9) . . ?
C88 C85 C87 113.2(10) . . ?
O83 C85 C87 103.2(9) . . ?
C88 C85 C86 112.6(10) . . ?
O83 C85 C86 106.4(8) . . ?
C87 C85 C86 110.6(9) . . ?
C85 C86 H86A 109.5 . . ?
C85 C86 H86B 109.5 . . ?
H86A C86 H86B 109.5 . . ?
C85 C86 H86C 109.5 . . ?
H86A C86 H86C 109.5 . . ?
H86B C86 H86C 109.5 . . ?
C85 C87 H87A 109.5 . . ?
C85 C87 H87B 109.5 . . ?
H87A C87 H87B 109.5 . . ?
C85 C87 H87C 109.5 . . ?
H87A C87 H87C 109.5 . . ?
H87B C87 H87C 109.5 . . ?
C85 C88 H88A 109.5 . . ?
C85 C88 H88B 109.5 . . ?
H88A C88 H88B 109.5 . . ?
C85 C88 H88C 109.5 . . ?
H88A C88 H88C 109.5 . . ?
H88B C88 H88C 109.5 . . ?
O84 C89 C92 109.4(9) . . ?
O84 C89 C91 106.1(8) . . ?
C92 C89 C91 110.1(10) . . ?
O84 C89 C90 112.6(8) . . ?
C92 C89 C90 109.1(10) . . ?
C91 C89 C90 109.5(9) . . ?
C89 C90 H90A 109.5 . . ?
C89 C90 H90B 109.5 . . ?
H90A C90 H90B 109.5 . . ?
C89 C90 H90C 109.5 . . ?
H90A C90 H90C 109.5 . . ?
H90B C90 H90C 109.5 . . ?
C89 C91 H91A 109.5 . . ?
C89 C91 H91B 109.5 . . ?
H91A C91 H91B 109.5 . . ?
C89 C91 H91C 109.5 . . ?
H91A C91 H91C 109.5 . . ?
H91B C91 H91C 109.5 . . ?
C89 C92 H92A 109.5 . . ?
C89 C92 H92B 109.5 . . ?
H92A C92 H92B 109.5 . . ?
C89 C92 H92C 109.5 . . ?
H92A C92 H92C 109.5 . . ?
H92B C92 H92C 109.5 . . ?
O102 C101 C103 107.7(9) . . ?
O102 C101 C102 109.2(9) . . ?
C103 C101 C102 110.9(11) . . ?
O102 C101 C104 107.0(9) . . ?
C103 C101 C104 110.1(10) . . ?
C102 C101 C104 111.6(10) . . ?
C101 C102 H10D 109.5 . . ?
C101 C102 H10E 109.5 . . ?
H10D C102 H10E 109.5 . . ?
C101 C102 H10F 109.5 . . ?
H10D C102 H10F 109.5 . . ?
H10E C102 H10F 109.5 . . ?
C101 C103 H10G 109.5 . . ?
C101 C103 H10H 109.5 . . ?
H10G C103 H10H 109.5 . . ?
C101 C103 H10I 109.5 . . ?
H10G C103 H10I 109.5 . . ?
H10H C103 H10I 109.5 . . ?
C101 C104 H10J 109.5 . . ?
C101 C104 H10K 109.5 . . ?
H10J C104 H10K 109.5 . . ?
C101 C104 H10L 109.5 . . ?
H10J C104 H10L 109.5 . . ?
H10K C104 H10L 109.5 . . ?
O103 C105 C106 110.0(8) . . ?
O103 C105 C107 109.3(8) . . ?
C106 C105 C107 111.1(9) . . ?
O103 C105 C108 106.9(8) . . ?
C106 C105 C108 109.7(9) . . ?
C107 C105 C108 109.8(9) . . ?
C105 C106 H10M 109.5 . . ?
C105 C106 H10N 109.5 . . ?
H10M C106 H10N 109.5 . . ?
C105 C106 H10O 109.5 . . ?
H10M C106 H10O 109.5 . . ?
H10N C106 H10O 109.5 . . ?
C105 C107 H10P 109.5 . . ?
C105 C107 H10Q 109.5 . . ?
H10P C107 H10Q 109.5 . . ?
C105 C107 H10R 109.5 . . ?
H10P C107 H10R 109.5 . . ?
H10Q C107 H10R 109.5 . . ?
C105 C108 H10S 109.5 . . ?
C105 C108 H10T 109.5 . . ?
H10S C108 H10T 109.5 . . ?
C105 C108 H10U 109.5 . . ?
H10S C108 H10U 109.5 . . ?
H10T C108 H10U 109.5 . . ?
O104 C109 C110 105.7(9) . . ?
O104 C109 C111 112.0(8) . . ?
C110 C109 C111 112.4(11) . . ?
O104 C109 C112 108.9(9) . . ?
C110 C109 C112 107.8(10) . . ?
C111 C109 C112 110.0(10) . . ?
C109 C110 H11D 109.5 . . ?
C109 C110 H11E 109.5 . . ?
H11D C110 H11E 109.5 . . ?
C109 C110 H11F 109.5 . . ?
H11D C110 H11F 109.5 . . ?
H11E C110 H11F 109.5 . . ?
C109 C111 H11G 109.5 . . ?
C109 C111 H11H 109.5 . . ?
H11G C111 H11H 109.5 . . ?
C109 C111 H11I 109.5 . . ?
H11G C111 H11I 109.5 . . ?
H11H C111 H11I 109.5 . . ?
C109 C112 H11J 109.5 . . ?
C109 C112 H11K 109.5 . . ?
H11J C112 H11K 109.5 . . ?
C109 C112 H11L 109.5 . . ?
H11J C112 H11L 109.5 . . ?
H11K C112 H11L 109.5 . . ?

loop_
_geom_bond_atom_site_label_1
_geom_bond_atom_site_label_2
_geom_bond_distance
_geom_bond_site_symmetry_2
_geom_bond_publ_flag
U1 N1 2.076(9) . ?
U1 O41 2.192(7) . ?
U1 O21 2.214(7) . ?
U1 O1 2.320(6) . ?
U1 O4 2.670(7) . ?
U1 Si1 3.227(3) . ?
U1 K1 3.967(2) . ?
U2 N1 2.089(9) . ?
U2 O101 2.191(6) . ?
U2 O81 2.224(6) . ?
U2 O61 2.261(6) . ?
U2 O62 2.684(6) . ?
U2 Si4 3.196(3) . ?
U2 K1 3.610(2) . ?
K1 O1 2.613(7) . ?
K1 O103 2.744(7) . ?
K1 O81 2.788(7) . ?
K1 O84 2.814(7) . ?
K1 N1 3.246(9) . ?
K1 O101 3.349(7) . ?
K1 Si5 3.457(3) . ?
K1 Si6 3.731(3) . ?
K1 Si1 3.910(3) . ?
Si1 O1 1.606(7) . ?
Si1 O3 1.621(7) . ?
Si1 O2 1.628(8) . ?
Si1 O4 1.681(7) . ?
Si2 O21 1.605(7) . ?
Si2 O22 1.624(7) . ?
Si2 O24 1.635(7) . ?
Si2 O23 1.643(8) . ?
Si3 O43 1.577(10) . ?
Si3 O41 1.585(7) . ?
Si3 O42 1.605(9) . ?
Si3 O44 1.638(9) . ?
Si4 O61 1.601(6) . ?
Si4 O63 1.620(7) . ?
Si4 O64 1.623(7) . ?
Si4 O62 1.674(7) . ?
Si5 O83 1.596(8) . ?
Si5 O81 1.601(7) . ?
Si5 O82 1.640(8) . ?
Si5 O84 1.652(7) . ?
Si6 O101 1.611(7) . ?
Si6 O102 1.622(7) . ?
Si6 O104 1.632(7) . ?
Si6 O103 1.650(7) . ?
O2 C1 1.427(12) . ?
O3 C5 1.447(11) . ?
O4 C9 1.467(12) . ?
O22 C21 1.459(13) . ?
O23 C25 1.438(14) . ?
O24 C29 1.455(11) . ?
O42 C41 1.443(14) . ?
O43 C45 1.442(15) . ?
O44 C49 1.443(14) . ?
O62 C61 1.480(11) . ?
O63 C65 1.455(12) . ?
O64 C69 1.461(12) . ?
O82 C81 1.454(13) . ?
O83 C85 1.500(13) . ?
O84 C89 1.436(11) . ?
O102 C101 1.456(11) . ?
O103 C105 1.458(12) . ?
O104 C109 1.449(12) . ?
C1 C3 1.492(16) . ?
C1 C4 1.520(15) . ?
C1 C2 1.520(13) . ?
C2 H2A 0.9800 . ?
C2 H2B 0.9800 . ?
C2 H2C 0.9800 . ?
C3 H3A 0.9800 . ?
C3 H3B 0.9800 . ?
C3 H3C 0.9800 . ?
C4 H4A 0.9800 . ?
C4 H4B 0.9800 . ?
C4 H4C 0.9800 . ?
C5 C6 1.506(16) . ?
C5 C7 1.514(16) . ?
C5 C8 1.525(17) . ?
C6 H6A 0.9800 . ?
C6 H6B 0.9800 . ?
C6 H6C 0.9800 . ?
C7 H7A 0.9800 . ?
C7 H7B 0.9800 . ?
C7 H7C 0.9800 . ?
C8 H8A 0.9800 . ?
C8 H8B 0.9800 . ?
C8 H8C 0.9800 . ?
C9 C11 1.511(14) . ?
C9 C10 1.534(16) . ?
C9 C12 1.536(14) . ?
C10 H10A 0.9800 . ?
C10 H10B 0.9800 . ?
C10 H10C 0.9800 . ?
C11 H11A 0.9800 . ?
C11 H11B 0.9800 . ?
C11 H11C 0.9800 . ?
C12 H12A 0.9800 . ?
C12 H12B 0.9800 . ?
C12 H12C 0.9800 . ?
C21 C22 1.498(15) . ?
C21 C23 1.506(16) . ?
C21 C24 1.542(14) . ?
C22 H22A 0.9800 . ?
C22 H22B 0.9800 . ?
C22 H22C 0.9800 . ?
C23 H23A 0.9800 . ?
C23 H23B 0.9800 . ?
C23 H23C 0.9800 . ?
C24 H24A 0.9800 . ?
C24 H24B 0.9800 . ?
C24 H24C 0.9800 . ?
C25 C28A 1.502(14) . ?
C25 C26A 1.503(14) . ?
C25 C27A 1.510(14) . ?
C25 C28B 1.519(17) . ?
C25 C27B 1.535(17) . ?
C25 C26B 1.535(16) . ?
C26A H26A 0.9800 . ?
C26A H26B 0.9800 . ?
C26A H26C 0.9800 . ?
C26B H26D 0.9800 . ?
C26B H26E 0.9800 . ?
C26B H26F 0.9800 . ?
C27A H27A 0.9800 . ?
C27A H27B 0.9800 . ?
C27A H27C 0.9800 . ?
C27B H27D 0.9800 . ?
C27B H27E 0.9800 . ?
C27B H27F 0.9800 . ?
C28A H28A 0.9800 . ?
C28A H28B 0.9800 . ?
C28A H28C 0.9800 . ?
C28B H28D 0.9800 . ?
C28B H28E 0.9800 . ?
C28B H28F 0.9800 . ?
C29 C32 1.495(14) . ?
C29 C30 1.534(15) . ?
C29 C31 1.549(15) . ?
C30 H30A 0.9800 . ?
C30 H30B 0.9800 . ?
C30 H30C 0.9800 . ?
C31 H31A 0.9800 . ?
C31 H31B 0.9800 . ?
C31 H31C 0.9800 . ?
C32 H32A 0.9800 . ?
C32 H32B 0.9800 . ?
C32 H32C 0.9800 . ?
C41 C43 1.50(2) . ?
C41 C42 1.51(2) . ?
C41 C44 1.52(2) . ?
C42 H42A 0.9800 . ?
C42 H42B 0.9800 . ?
C42 H42C 0.9800 . ?
C43 H43A 0.9800 . ?
C43 H43B 0.9800 . ?
C43 H43C 0.9800 . ?
C44 H44A 0.9800 . ?
C44 H44B 0.9800 . ?
C44 H44C 0.9800 . ?
C45 C48 1.485(18) . ?
C45 C46 1.503(19) . ?
C45 C47 1.510(19) . ?
C46 H46A 0.9800 . ?
C46 H46B 0.9800 . ?
C46 H46C 0.9800 . ?
C47 H47A 0.9800 . ?
C47 H47B 0.9800 . ?
C47 H47C 0.9800 . ?
C48 H48A 0.9800 . ?
C48 H48B 0.9800 . ?
C48 H48C 0.9800 . ?
C49 C50 1.50(2) . ?
C49 C52 1.544(18) . ?
C49 C51 1.548(17) . ?
C50 H50A 0.9800 . ?
C50 H50B 0.9800 . ?
C50 H50C 0.9800 . ?
C51 H51A 0.9800 . ?
C51 H51B 0.9800 . ?
C51 H51C 0.9800 . ?
C52 H52A 0.9800 . ?
C52 H52B 0.9800 . ?
C52 H52C 0.9800 . ?
C61 C62 1.511(15) . ?
C61 C64 1.533(14) . ?
C61 C63 1.538(14) . ?
C62 H62A 0.9800 . ?
C62 H62B 0.9800 . ?
C62 H62C 0.9800 . ?
C63 H63A 0.9800 . ?
C63 H63B 0.9800 . ?
C63 H63C 0.9800 . ?
C64 H64A 0.9800 . ?
C64 H64B 0.9800 . ?
C64 H64C 0.9800 . ?
C65 C68 1.512(15) . ?
C65 C67 1.532(14) . ?
C65 C66 1.537(15) . ?
C66 H66A 0.9800 . ?
C66 H66B 0.9800 . ?
C66 H66C 0.9800 . ?
C67 H67A 0.9800 . ?
C67 H67B 0.9800 . ?
C67 H67C 0.9800 . ?
C68 H68A 0.9800 . ?
C68 H68B 0.9800 . ?
C68 H68C 0.9800 . ?
C69 C70 1.521(15) . ?
C69 C72 1.523(16) . ?
C69 C71 1.527(15) . ?
C70 H70A 0.9800 . ?
C70 H70B 0.9800 . ?
C70 H70C 0.9800 . ?
C71 H71A 0.9800 . ?
C71 H71B 0.9800 . ?
C71 H71C 0.9800 . ?
C72 H72A 0.9800 . ?
C72 H72B 0.9800 . ?
C72 H72C 0.9800 . ?
C81 C84 1.520(15) . ?
C81 C83 1.540(16) . ?
C81 C82 1.546(18) . ?
C82 H82A 0.9800 . ?
C82 H82B 0.9800 . ?
C82 H82C 0.9800 . ?
C83 H83A 0.9800 . ?
C83 H83B 0.9800 . ?
C83 H83C 0.9800 . ?
C84 H84A 0.9800 . ?
C84 H84B 0.9800 . ?
C84 H84C 0.9800 . ?
C85 C88 1.461(15) . ?
C85 C87 1.511(15) . ?
C85 C86 1.527(14) . ?
C86 H86A 0.9800 . ?
C86 H86B 0.9800 . ?
C86 H86C 0.9800 . ?
C87 H87A 0.9800 . ?
C87 H87B 0.9800 . ?
C87 H87C 0.9800 . ?
C88 H88A 0.9800 . ?
C88 H88B 0.9800 . ?
C88 H88C 0.9800 . ?
C89 C92 1.513(16) . ?
C89 C91 1.527(15) . ?
C89 C90 1.530(14) . ?
C90 H90A 0.9800 . ?
C90 H90B 0.9800 . ?
C90 H90C 0.9800 . ?
C91 H91A 0.9800 . ?
C91 H91B 0.9800 . ?
C91 H91C 0.9800 . ?
C92 H92A 0.9800 . ?
C92 H92B 0.9800 . ?
C92 H92C 0.9800 . ?
C101 C103 1.500(17) . ?
C101 C102 1.515(15) . ?
C101 C104 1.557(18) . ?
C102 H10D 0.9800 . ?
C102 H10E 0.9800 . ?
C102 H10F 0.9800 . ?
C103 H10G 0.9800 . ?
C103 H10H 0.9800 . ?
C103 H10I 0.9800 . ?
C104 H10J 0.9800 . ?
C104 H10K 0.9800 . ?
C104 H10L 0.9800 . ?
C105 C106 1.522(14) . ?
C105 C107 1.537(15) . ?
C105 C108 1.540(15) . ?
C106 H10M 0.9800 . ?
C106 H10N 0.9800 . ?
C106 H10O 0.9800 . ?
C107 H10P 0.9800 . ?
C107 H10Q 0.9800 . ?
C107 H10R 0.9800 . ?
C108 H10S 0.9800 . ?
C108 H10T 0.9800 . ?
C108 H10U 0.9800 . ?
C109 C110 1.517(15) . ?
C109 C111 1.525(16) . ?
C109 C112 1.536(15) . ?
C110 H11D 0.9800 . ?
C110 H11E 0.9800 . ?
C110 H11F 0.9800 . ?
C111 H11G 0.9800 . ?
C111 H11H 0.9800 . ?
C111 H11I 0.9800 . ?
C112 H11J 0.9800 . ?
C112 H11K 0.9800 . ?
C112 H11L 0.9800 . ?

loop_
_geom_torsion_atom_site_label_1
_geom_torsion_atom_site_label_2
_geom_torsion_atom_site_label_3
_geom_torsion_atom_site_label_4
_geom_torsion
_geom_torsion_site_symmetry_1
_geom_torsion_site_symmetry_2
_geom_torsion_site_symmetry_3
_geom_torsion_site_symmetry_4
_geom_torsion_publ_flag
O3 Si1 O1 U1 118.6(4) . . . . ?
O2 Si1 O1 U1 -115.9(4) . . . . ?
O4 Si1 O1 U1 5.1(4) . . . . ?
K1 Si1 O1 U1 140.7(7) . . . . ?
O3 Si1 O1 K1 -22.1(7) . . . . ?
O2 Si1 O1 K1 103.4(5) . . . . ?
O4 Si1 O1 K1 -135.6(5) . . . . ?
U1 Si1 O1 K1 -140.7(7) . . . . ?
O1 Si1 O2 C1 29.2(10) . . . . ?
O3 Si1 O2 C1 159.1(9) . . . . ?
O4 Si1 O2 C1 -83.5(10) . . . . ?
U1 Si1 O2 C1 -20.0(11) . . . . ?
K1 Si1 O2 C1 61.3(10) . . . . ?
O1 Si1 O3 C5 103.8(10) . . . . ?
O2 Si1 O3 C5 -26.7(10) . . . . ?
O4 Si1 O3 C5 -148.0(9) . . . . ?
U1 Si1 O3 C5 152.4(8) . . . . ?
K1 Si1 O3 C5 93.4(9) . . . . ?
O1 Si1 O4 C9 175.8(8) . . . . ?
O3 Si1 O4 C9 56.0(9) . . . . ?
O2 Si1 O4 C9 -60.9(9) . . . . ?
U1 Si1 O4 C9 -180.0(10) . . . . ?
K1 Si1 O4 C9 153.7(7) . . . . ?
O1 Si1 O4 U1 -4.2(3) . . . . ?
O3 Si1 O4 U1 -124.0(3) . . . . ?
O2 Si1 O4 U1 119.1(3) . . . . ?
K1 Si1 O4 U1 -26.3(3) . . . . ?
O22 Si2 O21 U1 -161.9(9) . . . . ?
O24 Si2 O21 U1 71.9(10) . . . . ?
O23 Si2 O21 U1 -43.1(11) . . . . ?
O21 Si2 O22 C21 -50.9(10) . . . . ?
O24 Si2 O22 C21 72.7(9) . . . . ?
O23 Si2 O22 C21 -174.4(8) . . . . ?
O21 Si2 O23 C25 -69.0(9) . . . . ?
O22 Si2 O23 C25 55.1(9) . . . . ?
O24 Si2 O23 C25 173.9(8) . . . . ?
O21 Si2 O24 C29 -173.3(8) . . . . ?
O22 Si2 O24 C29 60.0(9) . . . . ?
O23 Si2 O24 C29 -52.9(9) . . . . ?
O43 Si3 O41 U1 -110.4(13) . . . . ?
O42 Si3 O41 U1 121.8(13) . . . . ?
O44 Si3 O41 U1 9.5(14) . . . . ?
O43 Si3 O42 C41 61.8(14) . . . . ?
O41 Si3 O42 C41 -170.8(13) . . . . ?
O44 Si3 O42 C41 -54.9(14) . . . . ?
O41 Si3 O43 C45 -39.8(14) . . . . ?
O42 Si3 O43 C45 84.0(13) . . . . ?
O44 Si3 O43 C45 -161.0(12) . . . . ?
O43 Si3 O44 C49 44.8(12) . . . . ?
O41 Si3 O44 C49 -79.2(11) . . . . ?
O42 Si3 O44 C49 166.6(11) . . . . ?
O63 Si4 O61 U2 -104.0(4) . . . . ?
O64 Si4 O61 U2 128.5(4) . . . . ?
O62 Si4 O61 U2 7.5(4) . . . . ?
O61 Si4 O62 C61 -173.1(7) . . . . ?
O63 Si4 O62 C61 -52.2(8) . . . . ?
O64 Si4 O62 C61 63.9(8) . . . . ?
U2 Si4 O62 C61 -167.1(8) . . . . ?
O61 Si4 O62 U2 -5.9(3) . . . . ?
O63 Si4 O62 U2 114.9(3) . . . . ?
O64 Si4 O62 U2 -128.9(3) . . . . ?
O61 Si4 O63 C65 -80.5(8) . . . . ?
O64 Si4 O63 C65 51.3(8) . . . . ?
O62 Si4 O63 C65 171.9(7) . . . . ?
U2 Si4 O63 C65 -127.8(7) . . . . ?
O61 Si4 O64 C69 -34.4(10) . . . . ?
O63 Si4 O64 C69 -166.8(8) . . . . ?
O62 Si4 O64 C69 78.2(9) . . . . ?
U2 Si4 O64 C69 12.1(11) . . . . ?
O83 Si5 O81 U2 19.3(17) . . . . ?
O82 Si5 O81 U2 -101.1(15) . . . . ?
O84 Si5 O81 U2 146.0(15) . . . . ?
K1 Si5 O81 U2 137.0(17) . . . . ?
O83 Si5 O81 K1 -117.8(4) . . . . ?
O82 Si5 O81 K1 121.9(4) . . . . ?
O84 Si5 O81 K1 9.0(4) . . . . ?
O83 Si5 O82 C81 -42.1(9) . . . . ?
O81 Si5 O82 C81 84.5(9) . . . . ?
O84 Si5 O82 C81 -161.8(8) . . . . ?
K1 Si5 O82 C81 143.4(7) . . . . ?
O81 Si5 O83 C85 48.1(10) . . . . ?
O82 Si5 O83 C85 172.3(8) . . . . ?
O84 Si5 O83 C85 -74.4(9) . . . . ?
K1 Si5 O83 C85 -13.1(10) . . . . ?
O83 Si5 O84 C89 -60.0(9) . . . . ?
O81 Si5 O84 C89 171.9(8) . . . . ?
O82 Si5 O84 C89 53.6(9) . . . . ?
K1 Si5 O84 C89 -179.3(9) . . . . ?
O83 Si5 O84 K1 119.3(4) . . . . ?
O81 Si5 O84 K1 -8.8(4) . . . . ?
O82 Si5 O84 K1 -127.1(3) . . . . ?
O102 Si6 O101 U2 140.1(19) . . . . ?
O104 Si6 O101 U2 -99(2) . . . . ?
O103 Si6 O101 U2 24(2) . . . . ?
K1 Si6 O101 U2 19.7(19) . . . . ?
O102 Si6 O101 K1 120.4(3) . . . . ?
O104 Si6 O101 K1 -118.7(3) . . . . ?
O103 Si6 O101 K1 3.9(3) . . . . ?
O101 Si6 O102 C101 86.5(10) . . . . ?
O104 Si6 O102 C101 -37.9(11) . . . . ?
O103 Si6 O102 C101 -156.8(10) . . . . ?
K1 Si6 O102 C101 161.9(9) . . . . ?
O101 Si6 O103 C105 173.4(7) . . . . ?
O102 Si6 O103 C105 50.4(8) . . . . ?
O104 Si6 O103 C105 -64.0(8) . . . . ?
K1 Si6 O103 C105 178.7(9) . . . . ?
O101 Si6 O103 K1 -5.3(4) . . . . ?
O102 Si6 O103 K1 -128.3(4) . . . . ?
O104 Si6 O103 K1 117.3(4) . . . . ?
O101 Si6 O104 C109 31.4(10) . . . . ?
O102 Si6 O104 C109 158.0(8) . . . . ?
O103 Si6 O104 C109 -87.6(9) . . . . ?
K1 Si6 O104 C109 -41.2(10) . . . . ?
Si1 O2 C1 C3 -86.1(11) . . . . ?
Si1 O2 C1 C4 154.1(9) . . . . ?
Si1 O2 C1 C2 34.5(13) . . . . ?
Si1 O3 C5 C6 -52.4(14) . . . . ?
Si1 O3 C5 C7 69.0(14) . . . . ?
Si1 O3 C5 C8 -172.9(8) . . . . ?
Si1 O4 C9 C11 -69.2(12) . . . . ?
U1 O4 C9 C11 110.8(9) . . . . ?
Si1 O4 C9 C10 52.7(11) . . . . ?
U1 O4 C9 C10 -127.3(8) . . . . ?
Si1 O4 C9 C12 172.2(7) . . . . ?
U1 O4 C9 C12 -7.7(12) . . . . ?
Si2 O22 C21 C22 90.4(11) . . . . ?
Si2 O22 C21 C23 -32.6(13) . . . . ?
Si2 O22 C21 C24 -151.9(8) . . . . ?
Si2 O23 C25 C28A 148.6(11) . . . . ?
Si2 O23 C25 C26A 27.1(15) . . . . ?
Si2 O23 C25 C27A -93.4(12) . . . . ?
Si2 O23 C25 C28B -55(2) . . . . ?
Si2 O23 C25 C27B -176.4(18) . . . . ?
Si2 O23 C25 C26B 68(2) . . . . ?
Si2 O24 C29 C32 -31.5(13) . . . . ?
Si2 O24 C29 C30 -152.7(8) . . . . ?
Si2 O24 C29 C31 90.2(10) . . . . ?
Si3 O42 C41 C43 -144.6(13) . . . . ?
Si3 O42 C41 C42 96.6(15) . . . . ?
Si3 O42 C41 C44 -24(2) . . . . ?
Si3 O43 C45 C48 83.0(15) . . . . ?
Si3 O43 C45 C46 -41.9(17) . . . . ?
Si3 O43 C45 C47 -162.5(12) . . . . ?
Si3 O44 C49 C50 -82.0(13) . . . . ?
Si3 O44 C49 C52 155.4(9) . . . . ?
Si3 O44 C49 C51 42.1(16) . . . . ?
Si4 O62 C61 C62 -146.4(7) . . . . ?
U2 O62 C61 C62 52.8(11) . . . . ?
Si4 O62 C61 C64 -26.7(12) . . . . ?
U2 O62 C61 C64 172.4(7) . . . . ?
Si4 O62 C61 C63 91.8(10) . . . . ?
U2 O62 C61 C63 -69.1(11) . . . . ?
Si4 O63 C65 C68 32.7(12) . . . . ?
Si4 O63 C65 C67 -92.1(10) . . . . ?
Si4 O63 C65 C66 151.9(7) . . . . ?
Si4 O64 C69 C70 -170.0(8) . . . . ?
Si4 O64 C69 C72 -49.5(12) . . . . ?
Si4 O64 C69 C71 71.4(12) . . . . ?
Si5 O82 C81 C84 86.2(11) . . . . ?
Si5 O82 C81 C83 -37.1(14) . . . . ?
Si5 O82 C81 C82 -154.7(8) . . . . ?
Si5 O83 C85 C88 35.2(13) . . . . ?
Si5 O83 C85 C87 156.4(8) . . . . ?
Si5 O83 C85 C86 -87.2(11) . . . . ?
Si5 O84 C89 C92 -95.3(11) . . . . ?
K1 O84 C89 C92 85.7(11) . . . . ?
Si5 O84 C89 C91 145.9(8) . . . . ?
K1 O84 C89 C91 -33.1(11) . . . . ?
Si5 O84 C89 C90 26.2(13) . . . . ?
K1 O84 C89 C90 -152.9(7) . . . . ?
Si6 O102 C101 C103 -162.0(9) . . . . ?
Si6 O102 C101 C102 -41.4(15) . . . . ?
Si6 O102 C101 C104 79.6(11) . . . . ?
Si6 O103 C105 C106 -69.1(11) . . . . ?
K1 O103 C105 C106 109.6(8) . . . . ?
Si6 O103 C105 C107 53.1(11) . . . . ?
K1 O103 C105 C107 -128.2(7) . . . . ?
Si6 O103 C105 C108 171.9(7) . . . . ?
K1 O103 C105 C108 -9.4(9) . . . . ?
Si6 O104 C109 C110 170.4(8) . . . . ?
Si6 O104 C109 C111 47.8(13) . . . . ?
Si6 O104 C109 C112 -74.1(12) . . . . ?
